data_4125264
loop_
_publ_author_name
'Pfeifer, Lukas'
'Engle, Keary M.'
'Pidgeon, George W.'
'Sparkes, Hazel A.'
'Thompson, Amber L.'
'Brown, John M.'
'Gouverneur, V\'eronique'

_publ_section_title
;
 Hydrogen-Bonded Homoleptic Fluoride-Diarylurea Complexes: Structure,
 Reactivity, and Coordinating Power.
;
_journal_issue 40
_journal_name_full 'Journal of the American Chemical Society'
_journal_page_first 13314
_journal_paper_doi 10.1021/jacs.6b07501
_journal_volume 138
_journal_year 2016
_chemical_formula_moiety '2(C19 H24 N2 O), C16 H36 N, F'
_chemical_formula_sum 'C54 H84 F N5 O2'
_chemical_formula_weight 854.29
_chemical_melting_point ?
_space_group_IT_number 148
_symmetry_cell_setting trigonal
_symmetry_space_group_name_Hall '-R 3'
_symmetry_space_group_name_H-M 'R -3 :H'
_atom_sites_solution_hydrogens difmap
_atom_sites_solution_primary other
_audit_creation_date 2013-06-06
_audit_creation_method CRYSTALS_ver_14.52
_cell_angle_alpha 90
_cell_angle_beta 90
_cell_angle_gamma 120
_cell_formula_units_Z 36
_cell_length_a 36.1165(4)
_cell_length_b 36.1165(4)
_cell_length_c 45.7915(5)
_cell_measurement_reflns_used 44105
_cell_measurement_temperature 150
_cell_measurement_theta_max 62
_cell_measurement_theta_min 3
_cell_volume 51728.1(10)
_computing_cell_refinement 'CrysAlis, (Oxford Diffraction, 2002)'
_computing_data_collection 'SuperNova, (Oxford Diffraction, 2010)'
_computing_data_reduction 'CrysAlis, (Oxford Diffraction, 2002)'
_computing_molecular_graphics 'CAMERON (Watkin et al., 1996)'
_computing_publication_material 'CRYSTALS (Betteridge et al., 2003)'
_computing_structure_refinement 'CRYSTALS (Betteridge et al., 2003)'
_computing_structure_solution 'Superflip (Palatinus & Chapuis, 2007)'
_diffrn_ambient_temperature 150
_diffrn_measured_fraction_theta_full 0.999
_diffrn_measured_fraction_theta_max 0.994
_diffrn_measurement_device Area
_diffrn_measurement_device_type 'Oxford Diffraction SuperNova'
_diffrn_measurement_method \w
_diffrn_radiation_monochromator graphite
_diffrn_radiation_type 'Cu K\a'
_diffrn_radiation_wavelength 1.54180
_diffrn_reflns_av_R_equivalents 0.071
_diffrn_reflns_limit_h_max 20
_diffrn_reflns_limit_h_min -41
_diffrn_reflns_limit_k_max 41
_diffrn_reflns_limit_k_min 0
_diffrn_reflns_limit_l_max 52
_diffrn_reflns_limit_l_min 0
_diffrn_reflns_number 18178
_diffrn_reflns_theta_full 61.147
_diffrn_reflns_theta_max 62.394
_diffrn_reflns_theta_min 3.422
_diffrn_standards_number 0
_exptl_absorpt_coefficient_mu 0.479
_exptl_absorpt_correction_T_max 0.98
_exptl_absorpt_correction_T_min 0.78
_exptl_absorpt_correction_type multi-scan
_exptl_absorpt_process_details 'CrysAlis, (Oxford Diffraction, 2002)'
_exptl_crystal_colour clear_pale_colourless
_exptl_crystal_density_diffrn 0.987
_exptl_crystal_density_meas ?
_exptl_crystal_density_method 'not measured'
_exptl_crystal_description pate
_exptl_crystal_F_000 16848
_exptl_crystal_size_max 0.13
_exptl_crystal_size_mid 0.09
_exptl_crystal_size_min 0.05
_platon_squeeze_details
;
The discrete Fourier transform of the void region were treated as 
contributions to the A and B parts of the calculated structure factors.
;
_refine_diff_density_max 0.54
_refine_diff_density_min -0.60
_refine_ls_extinction_method None
_refine_ls_goodness_of_fit_ref 1.1480
_refine_ls_hydrogen_treatment constr
_refine_ls_matrix_type full
_refine_ls_number_parameters 1770
_refine_ls_number_reflns 9610
_refine_ls_number_restraints 4028
_refine_ls_R_factor_all 0.1558
_refine_ls_R_factor_gt 0.0971
_refine_ls_shift/su_max 0.0045915
_refine_ls_shift/su_mean 0.0002587
_refine_ls_structure_factor_coef F
_refine_ls_weighting_details
;
 Method, part 1, Chebychev polynomial, (Watkin, 1994, Prince, 1982) 
 [weight] = 1.0/[A~0~*T~0~(x)+A~1~*T~1~(x) ... +A~n-1~]*T~n-1~(x)] 
 where A~i~ are the Chebychev coefficients listed below and x= Fcalc/Fmax 
 Method = Robust Weighting (Prince, 1982) 
 W = [weight] * [1-(deltaF/6*sigmaF)^2^]^2^ 
 A~i~ are: 
 2.79 -4.38 -1.70 -3.93 -2.35 
;
_refine_ls_weighting_scheme calc
_refine_ls_wR_factor_all 0.1280
_refine_ls_wR_factor_gt 0.0863
_refine_ls_wR_factor_ref 0.0863
_reflns_limit_h_max 20
_reflns_limit_h_min -41
_reflns_limit_k_max 41
_reflns_limit_k_min 0
_reflns_limit_l_max 52
_reflns_limit_l_min 0
_reflns_number_gt 9610
_reflns_number_total 18178
_reflns_threshold_expression I>2.0\s(I)
_oxford_diffrn_Wilson_B_factor 6.22
_oxford_diffrn_Wilson_scale 16.75
_oxford_refine_ls_r_factor_ref 0.0971
_oxford_refine_ls_scale 0.3401(5)
_oxford_reflns_number_all 18074
_oxford_reflns_threshold_expression_ref I>2.0\s(I)
_oxford_structure_analysis_title 054gwp13
_cod_data_source_file ja6b07501_si_002.cif
_cod_data_source_block 2k
_cod_depositor_comments
;
The following automatic conversions were performed:

'_chemical_melting_point' value 'not measured' was changed to '?' -
the value is undefined or not given.

'_atom_sites_solution_primary' value 'Other' changed to 'other'
according to
/usr/data/users/saulius/crontab/automatic-downloads/rss-feeds/ACS/lib/dictionaries/cif_core.dic
dictionary named 'cif_core.dic' version 2.4.2 from 2011-04-26.

'_exptl_crystal_density_meas' value 'not measured' was changed to '?'
- the value is perceived as not measured.

Automatic conversion script
Id: cif_fix_values 4268 2015-11-12 08:31:59Z antanas 

 Adding full bibliography for 4125254--4125278.cif.
;
_cod_original_sg_symbol_H-M 'R -3 '
_cod_original_formula_sum 'C54 H84 F1 N5 O2'
_cod_database_code 4125264

loop_
_symmetry_equiv_pos_as_xyz
x,y,z
-x,-y,-z
x+1/3,y+2/3,z+2/3
-x+1/3,-y+2/3,-z+2/3
x+2/3,y+1/3,z+1/3
-x+2/3,-y+1/3,-z+1/3
-x+y,-x,z
x-y,x,-z
-x+y+1/3,-x+2/3,z+2/3
x-y+1/3,x+2/3,-z+2/3
-x+y+2/3,-x+1/3,z+1/3
x-y+2/3,x+1/3,-z+1/3
-y,x-y,z
y,-x+y,-z
-y+1/3,x-y+2/3,z+2/3
y+1/3,-x+y+2/3,-z+2/3
-y+2/3,x-y+1/3,z+1/3
y+2/3,-x+y+1/3,-z+1/3

loop_
_atom_site_label
_atom_site_type_symbol
_atom_site_fract_x
_atom_site_fract_y
_atom_site_fract_z
_atom_site_U_iso_or_equiv
_atom_site_occupancy
_atom_site_adp_type
_atom_site_refinement_flags_posn
_atom_site_refinement_flags_occupancy
_atom_site_disorder_assembly
_atom_site_disorder_group
F1 F 0.30943(7) 0.14614(7) 0.40834(4) 0.0785 1.0000 Uani . . . .
F2 F 0.36663(8) 0.23582(7) 0.43228(5) 0.0922 1.0000 Uani . . . .
O1 O 0.2361(3) 0.1522(4) 0.49214(18) 0.0843 0.440(6) Uani D P 1 1
C1 C 0.2624(2) 0.1573(3) 0.47377(15) 0.0779 0.440(6) Uani D P 1 1
N11 N 0.2526(2) 0.13541(19) 0.44843(14) 0.0834 0.440(6) Uani D P 1 1
C12 C 0.2123(2) 0.10929(19) 0.43496(13) 0.0880 0.440(6) Uani D P 1 1
C13 C 0.2095(2) 0.0884(2) 0.40910(14) 0.0878 0.440(6) Uani D P 1 1
C14 C 0.1700(2) 0.0634(2) 0.39580(14) 0.0911 0.440(6) Uani D P 1 1
C15 C 0.1329(2) 0.05869(18) 0.40793(14) 0.0985 0.440(6) Uani D P 1 1
C16 C 0.1361(2) 0.0798(2) 0.43389(15) 0.1040 0.440(6) Uani D P 1 1
C17 C 0.1751(2) 0.1049(2) 0.44737(14) 0.1011 0.440(6) Uani D P 1 1
C18 C 0.0893(2) 0.03076(18) 0.39309(15) 0.1125 0.440(6) Uani D P 1 1
C19 C 0.0870(4) 0.0478(3) 0.3635(2) 0.1243 0.440(6) Uani D P 1 1
N21 N 0.3052(2) 0.1835(2) 0.47750(13) 0.0771 0.440(6) Uani D P 1 1
C22 C 0.3292(2) 0.20024(18) 0.50342(13) 0.0711 0.440(6) Uani D P 1 1
C23 C 0.3712(2) 0.2328(2) 0.50219(13) 0.0741 0.440(6) Uani D P 1 1
C24 C 0.3947(2) 0.24852(19) 0.52764(14) 0.0879 0.440(6) Uani D P 1 1
C25 C 0.3770(2) 0.23261(19) 0.55465(12) 0.0941 0.440(6) Uani D P 1 1
C26 C 0.3350(2) 0.1998(2) 0.55563(13) 0.0905 0.440(6) Uani D P 1 1
C27 C 0.3111(2) 0.18367(19) 0.53050(14) 0.0820 0.440(6) Uani D P 1 1
C28 C 0.4032(2) 0.2504(2) 0.58271(13) 0.1124 0.440(6) Uani D P 1 1
C29 C 0.4483(3) 0.2592(4) 0.5792(2) 0.1192 0.440(6) Uani D P 1 1
C30 C 0.4038(4) 0.2902(3) 0.5932(2) 0.1203 0.440(6) Uani D P 1 1
O101 O 0.2433(2) 0.1462(3) 0.49737(16) 0.1016 0.560(6) Uani D P 1 2
C101 C 0.26722(18) 0.1536(3) 0.47686(14) 0.0911 0.560(6) Uani D P 1 2
N111 N 0.25415(19) 0.13551(18) 0.45041(13) 0.0941 0.560(6) Uani D P 1 2
C112 C 0.21211(19) 0.10860(18) 0.43954(12) 0.0976 0.560(6) Uani D P 1 2
C113 C 0.2059(2) 0.09251(19) 0.41161(14) 0.1013 0.560(6) Uani D P 1 2
C114 C 0.1649(2) 0.0664(2) 0.40122(14) 0.1183 0.560(6) Uani D P 1 2
C115 C 0.1294(2) 0.05587(18) 0.41832(15) 0.1356 0.560(6) Uani D P 1 2
C116 C 0.1361(2) 0.0717(2) 0.44633(15) 0.1367 0.560(6) Uani D P 1 2
C117 C 0.1767(2) 0.09767(19) 0.45710(13) 0.1219 0.560(6) Uani D P 1 2
C118 C 0.0842(2) 0.02647(18) 0.40673(17) 0.1535 0.560(6) Uani D P 1 2
C119 C 0.0819(3) 0.0285(4) 0.3741(2) 0.1671 0.560(6) Uani D P 1 2
N121 N 0.3101(2) 0.1807(2) 0.47830(13) 0.0915 0.560(6) Uani D P 1 2
C122 C 0.3363(2) 0.20222(18) 0.50259(13) 0.1068 0.560(6) Uani D P 1 2
C123 C 0.3779(2) 0.2343(2) 0.49868(14) 0.1127 0.560(6) Uani D P 1 2
C124 C 0.40324(19) 0.25505(19) 0.52263(15) 0.1199 0.560(6) Uani D P 1 2
C125 C 0.38754(19) 0.24457(18) 0.55083(13) 0.1210 0.560(6) Uani D P 1 2
C126 C 0.3459(2) 0.2126(2) 0.55446(13) 0.1182 0.560(6) Uani D P 1 2
C127 C 0.32013(19) 0.19161(19) 0.53086(14) 0.1187 0.560(6) Uani D P 1 2
C128 C 0.4156(2) 0.26798(17) 0.57712(14) 0.1334 0.560(6) Uani D P 1 2
C129 C 0.4415(3) 0.2482(4) 0.5872(2) 0.1415 0.560(6) Uani D P 1 2
C130 C 0.3900(3) 0.2702(3) 0.60229(18) 0.1381 0.560(6) Uani D P 1 2
O2 O 0.3350(4) 0.3425(4) 0.4384(4) 0.0841 0.257(7) Uani D P 2 1
C2 C 0.3431(3) 0.3135(3) 0.4384(2) 0.0828 0.257(7) Uani D P 2 1
N31 N 0.3137(3) 0.2724(4) 0.43279(16) 0.0855 0.257(7) Uani D P 2 1
C32 C 0.2749(3) 0.2551(4) 0.41713(16) 0.0827 0.257(7) Uani D P 2 1
C33 C 0.2556(3) 0.2136(4) 0.40689(17) 0.0835 0.257(7) Uani D P 2 1
C34 C 0.2171(3) 0.1965(4) 0.39202(16) 0.0798 0.257(7) Uani D P 2 1
C35 C 0.1969(3) 0.2200(4) 0.38735(15) 0.0791 0.257(7) Uani D P 2 1
C36 C 0.2164(3) 0.2613(4) 0.39784(17) 0.0768 0.257(7) Uani D P 2 1
C37 C 0.2547(3) 0.2789(4) 0.41272(16) 0.0801 0.257(7) Uani D P 2 1
C38 C 0.1545(3) 0.2008(5) 0.37055(16) 0.0884 0.257(7) Uani D P 2 1
C39 C 0.1220(4) 0.1576(6) 0.3821(4) 0.1082 0.257(7) Uani D P 2 1
C40 C 0.1605(4) 0.1979(7) 0.3385(2) 0.1044 0.257(7) Uani D P 2 1
N41 N 0.3814(3) 0.3185(3) 0.44647(16) 0.0922 0.257(7) Uani D P 2 1
C42 C 0.4161(3) 0.3528(3) 0.46110(16) 0.0933 0.257(7) Uani D P 2 1
C43 C 0.4512(3) 0.3498(3) 0.46924(17) 0.1000 0.257(7) Uani D P 2 1
C44 C 0.4852(3) 0.3836(4) 0.48334(16) 0.1152 0.257(7) Uani D P 2 1
C45 C 0.4849(3) 0.4208(3) 0.48955(16) 0.1207 0.257(7) Uani D P 2 1
C46 C 0.4497(3) 0.4235(3) 0.48114(16) 0.1157 0.257(7) Uani D P 2 1
C47 C 0.4155(3) 0.3901(3) 0.46706(16) 0.1023 0.257(7) Uani D P 2 1
C48 C 0.5228(3) 0.4581(4) 0.50500(15) 0.1338 0.257(7) Uani D P 2 1
C49 C 0.5428(5) 0.4980(4) 0.4867(3) 0.1456 0.257(7) Uani D P 2 1
C50 C 0.5564(5) 0.4474(5) 0.5138(4) 0.1376 0.257(7) Uani D P 2 1
O102 O 0.33725(18) 0.33868(17) 0.44736(13) 0.1010 0.743(7) Uani D P 2 2
C102 C 0.34809(16) 0.31255(16) 0.44074(13) 0.0902 0.743(7) Uani D P 2 2
N131 N 0.32287(15) 0.27616(13) 0.42616(8) 0.0761 0.743(7) Uani D P 2 2
C132 C 0.28201(15) 0.26074(13) 0.41419(9) 0.0807 0.743(7) Uani D P 2 2
C133 C 0.25871(18) 0.21926(16) 0.40497(10) 0.0895 0.743(7) Uani D P 2 2
C134 C 0.21922(19) 0.20460(16) 0.39202(11) 0.1048 0.743(7) Uani D P 2 2
C135 C 0.20215(17) 0.23066(18) 0.38832(9) 0.1089 0.743(7) Uani D P 2 2
C136 C 0.22617(18) 0.27270(18) 0.39723(11) 0.1021 0.743(7) Uani D P 2 2
C137 C 0.26559(17) 0.28789(15) 0.40996(10) 0.0928 0.743(7) Uani D P 2 2
C138 C 0.15968(17) 0.2148(2) 0.37242(10) 0.1260 0.743(7) Uani D P 2 2
C139 C 0.1310(2) 0.1674(3) 0.37530(19) 0.1464 0.743(7) Uani D P 2 2
C140 C 0.1659(2) 0.2269(3) 0.34074(14) 0.1370 0.743(7) Uani D P 2 2
N141 N 0.38639(15) 0.31709(15) 0.44752(9) 0.1022 0.743(7) Uani D P 2 2
C142 C 0.41991(16) 0.34837(14) 0.46453(10) 0.1218 0.743(7) Uani D P 2 2
C143 C 0.45129(18) 0.34128(16) 0.47522(12) 0.1417 0.743(7) Uani D P 2 2
C144 C 0.48392(17) 0.37202(19) 0.49194(12) 0.1630 0.743(7) Uani D P 2 2
C145 C 0.48577(16) 0.41013(16) 0.49854(11) 0.1734 0.743(7) Uani D P 2 2
C146 C 0.45417(19) 0.41684(16) 0.48780(12) 0.1623 0.743(7) Uani D P 2 2
C147 C 0.42146(17) 0.38662(17) 0.47102(11) 0.1407 0.743(7) Uani D P 2 2
C148 C 0.52200(17) 0.44396(18) 0.51734(10) 0.1928 0.743(7) Uani D P 2 2
C149 C 0.5065(2) 0.4656(3) 0.53800(17) 0.1993 0.743(7) Uani D P 2 2
C150 C 0.5579(3) 0.4769(3) 0.49920(18) 0.2032 0.743(7) Uani D P 2 2
O3 O 0.36274(9) 0.05884(9) 0.40289(6) 0.0869 1.0000 Uani . . . .
C3 C 0.34732(13) 0.08228(13) 0.40507(8) 0.0710 1.0000 Uani . . . .
N51 N 0.36347(9) 0.11652(9) 0.42200(6) 0.0764 1.0000 Uani D . . .
C52 C 0.40080(8) 0.13724(7) 0.43914(6) 0.0774 1.0000 Uani D . . .
C53 C 0.41542(9) 0.17813(9) 0.44909(6) 0.0838 1.0000 Uani D . . .
C54 C 0.45211(10) 0.19832(8) 0.46597(7) 0.0954 1.0000 Uani D . . .
C55 C 0.47467(8) 0.17819(9) 0.47341(6) 0.1018 1.0000 Uani D . . .
C56 C 0.45966(9) 0.13703(10) 0.46346(7) 0.0932 1.0000 Uani D . . .
C57 C 0.42319(9) 0.11641(8) 0.44659(6) 0.0853 1.0000 Uani D . . .
C58 C 0.51563(12) 0.20119(12) 0.49168(8) 0.1284 0.695(10) Uani D P 4 1
C59 C 0.5161(2) 0.1739(3) 0.51618(19) 0.1647 0.695(10) Uani D P 4 1
C60 C 0.55479(17) 0.2163(4) 0.47354(15) 0.1508 0.695(10) Uani D P 4 1
N61 N 0.31188(9) 0.07486(9) 0.39074(6) 0.0768 1.0000 Uani D . . .
C62 C 0.28196(8) 0.03915(7) 0.37442(6) 0.0773 1.0000 Uani D . . .
C63 C 0.25226(9) 0.04187(8) 0.35706(6) 0.0831 1.0000 Uani D . . .
C64 C 0.22234(9) 0.00641(10) 0.34170(6) 0.0951 1.0000 Uani D . . .
C65 C 0.22160(9) -0.03205(8) 0.34305(6) 0.1020 1.0000 Uani D . . .
C66 C 0.25150(10) -0.03445(8) 0.36037(7) 0.0972 1.0000 Uani D . . .
C67 C 0.28148(9) 0.00057(9) 0.37605(6) 0.0857 1.0000 Uani D . . .
C68 C 0.18929(15) -0.07053(14) 0.32537(11) 0.1127 0.334(9) Uani D P 5 1
C69 C 0.2106(3) -0.0842(4) 0.3031(3) 0.1097 0.334(9) Uani D P 5 1
C70 C 0.1567(3) -0.0624(2) 0.3106(3) 0.1297 0.334(9) Uani D P 5 1
C158 C 0.51548(15) 0.20103(13) 0.49174(11) 0.1181 0.305(10) Uani D P 4 2
C159 C 0.5061(3) 0.1979(6) 0.52372(16) 0.1226 0.305(10) Uani D P 4 2
C160 C 0.5455(4) 0.1847(5) 0.4856(4) 0.1336 0.305(10) Uani D P 4 2
C168 C 0.18894(12) -0.07087(12) 0.32527(9) 0.1276 0.666(9) Uani D P 5 2
C169 C 0.1806(2) -0.11277(18) 0.33849(15) 0.1398 0.666(9) Uani D P 5 2
C170 C 0.2021(3) -0.0686(2) 0.29428(13) 0.1625 0.666(9) Uani D P 5 2
O4 O 0.3956(3) 0.2254(6) 0.3279(2) 0.1007 0.334(6) Uani D P 3 1
C4 C 0.3807(3) 0.2193(5) 0.3524(2) 0.0917 0.334(6) Uani D P 3 1
N71 N 0.4048(3) 0.2366(2) 0.37680(19) 0.0944 0.334(6) Uani D P 3 1
C72 C 0.4495(3) 0.2638(2) 0.37981(19) 0.0889 0.334(6) Uani D P 3 1
C73 C 0.4672(3) 0.2806(2) 0.4068(2) 0.1048 0.334(6) Uani D P 3 1
C74 C 0.5110(3) 0.3072(2) 0.4095(2) 0.1191 0.334(6) Uani D P 3 1
C75 C 0.5379(3) 0.3178(2) 0.3857(2) 0.1261 0.334(6) Uani D P 3 1
C76 C 0.5199(3) 0.3010(2) 0.3589(2) 0.1113 0.334(6) Uani D P 3 1
C77 C 0.4762(3) 0.2742(2) 0.3557(2) 0.0962 0.334(6) Uani D P 3 1
C78 C 0.5862(3) 0.3473(2) 0.3889(3) 0.1411 0.334(6) Uani D P 3 1
C79 C 0.6091(3) 0.3230(4) 0.3927(5) 0.1518 0.334(6) Uani D P 3 1
C80 C 0.6050(4) 0.3777(4) 0.3636(4) 0.1455 0.334(6) Uani D P 3 1
N81 N 0.3385(3) 0.1959(2) 0.3582(2) 0.0811 0.334(6) Uani D P 3 1
C82 C 0.3031(3) 0.1776(2) 0.3389(2) 0.0875 0.334(6) Uani D P 3 1
C83 C 0.2620(3) 0.1547(2) 0.3496(2) 0.0874 0.334(6) Uani D P 3 1
C84 C 0.2275(3) 0.1368(2) 0.3306(2) 0.0936 0.334(6) Uani D P 3 1
C85 C 0.2332(3) 0.1413(2) 0.3006(2) 0.1034 0.334(6) Uani D P 3 1
C86 C 0.2744(3) 0.1645(2) 0.2902(2) 0.0980 0.334(6) Uani D P 3 1
C87 C 0.3092(3) 0.1826(2) 0.3088(2) 0.0951 0.334(6) Uani D P 3 1
C88 C 0.1948(3) 0.1217(2) 0.2798(2) 0.1192 0.334(6) Uani D P 3 1
C89 C 0.1833(4) 0.0775(3) 0.2704(4) 0.1257 0.334(6) Uani D P 3 1
C90 C 0.1565(4) 0.1211(5) 0.2927(3) 0.1351 0.334(6) Uani D P 3 1
O104 O 0.40420(18) 0.2378(2) 0.33275(12) 0.0924 0.666(6) Uani D P 3 2
C104 C 0.38688(15) 0.2248(2) 0.35626(10) 0.0757 0.666(6) Uani D P 3 2
N171 N 0.40725(15) 0.23873(14) 0.38215(10) 0.0795 0.666(6) Uani D P 3 2
C172 C 0.45079(15) 0.26735(15) 0.38822(10) 0.0929 0.666(6) Uani D P 3 2
C173 C 0.46359(17) 0.28324(17) 0.41592(11) 0.1010 0.666(6) Uani D P 3 2
C174 C 0.50650(18) 0.31111(17) 0.42183(12) 0.1127 0.666(6) Uani D P 3 2
C175 C 0.53711(15) 0.32378(16) 0.40043(12) 0.1171 0.666(6) Uani D P 3 2
C176 C 0.52407(16) 0.30726(17) 0.37264(13) 0.1124 0.666(6) Uani D P 3 2
C177 C 0.48155(17) 0.27935(17) 0.36637(11) 0.1054 0.666(6) Uani D P 3 2
C178 C 0.58440(16) 0.35410(14) 0.40738(15) 0.1364 0.666(6) Uani D P 3 2
C179 C 0.6048(2) 0.3315(2) 0.4210(2) 0.1457 0.666(6) Uani D P 3 2
C180 C 0.6092(2) 0.3779(3) 0.3810(2) 0.1563 0.666(6) Uani D P 3 2
N181 N 0.34571(16) 0.19430(13) 0.35927(11) 0.0716 0.666(6) Uani D P 3 2
C182 C 0.31240(15) 0.17693(14) 0.33855(10) 0.0704 0.666(6) Uani D P 3 2
C183 C 0.27072(17) 0.15104(16) 0.34731(10) 0.0782 0.666(6) Uani D P 3 2
C184 C 0.23830(15) 0.13414(16) 0.32695(12) 0.0924 0.666(6) Uani D P 3 2
C185 C 0.24643(15) 0.14285(15) 0.29760(10) 0.0995 0.666(6) Uani D P 3 2
C186 C 0.28823(18) 0.16924(16) 0.28905(10) 0.0966 0.666(6) Uani D P 3 2
C187 C 0.32101(15) 0.18624(15) 0.30903(12) 0.0847 0.666(6) Uani D P 3 2
C188 C 0.21020(16) 0.12420(14) 0.27526(10) 0.1235 0.666(6) Uani D P 3 2
C189 C 0.1746(2) 0.0808(2) 0.28414(17) 0.1392 0.666(6) Uani D P 3 2
C190 C 0.1925(3) 0.1534(2) 0.2696(2) 0.1398 0.666(6) Uani D P 3 2
C20 C 0.0785(3) -0.0150(2) 0.3903(3) 0.1192 0.440(6) Uani D P 1 1
C120 C 0.0671(3) -0.0184(2) 0.4160(3) 0.1680 0.560(6) Uani D P 1 2
N201 N 0.4393(1) 0.38404(9) 0.36171(7) 0.0704 1.0000 Uani . . . .
C202 C 0.46163(12) 0.39361(13) 0.33200(8) 0.0734 1.0000 Uani . . . .
C203 C 0.48371(15) 0.36901(15) 0.32476(9) 0.0879 1.0000 Uani . . . .
C204 C 0.49703(15) 0.37508(16) 0.29294(10) 0.0936 1.0000 Uani . . . .
C205 C 0.52262(18) 0.35466(18) 0.28410(12) 0.1122 1.0000 Uani . . . .
C206 C 0.40165(12) 0.33891(12) 0.36246(9) 0.0748 1.0000 Uani . . . .
C207 C 0.36442(13) 0.33036(12) 0.34260(9) 0.0805 1.0000 Uani . . . .
C208 C 0.33218(13) 0.28345(12) 0.34136(9) 0.0814 1.0000 Uani . . . .
C209 C 0.29325(14) 0.27213(14) 0.32407(11) 0.0952 1.0000 Uani . . . .
C210 C 0.42510(13) 0.41704(12) 0.36570(9) 0.0754 1.0000 Uani . . . .
C211 C 0.40431(14) 0.41529(14) 0.39453(9) 0.0842 1.0000 Uani . . . .
C212 C 0.39002(17) 0.44807(16) 0.39584(11) 0.1003 1.0000 Uani . . . .
C213 C 0.37232(18) 0.45055(19) 0.42479(12) 0.1175 1.0000 Uani . . . .
C214 C 0.46954(13) 0.38744(14) 0.38585(9) 0.0824 1.0000 Uani . . . .
C215 C 0.50812(14) 0.43131(15) 0.38968(10) 0.0932 1.0000 Uani . . . .
C216 C 0.53768(18) 0.4318(2) 0.41238(14) 0.1280 1.0000 Uani . . . .
C217 C 0.5763(2) 0.4766(2) 0.41619(17) 0.1615 1.0000 Uani . . . .
N221 N 0.23873(12) 0.26516(12) 0.51352(7) 0.0895 1.0000 Uani . . . .
C222 C 0.22934(15) 0.30171(15) 0.51016(9) 0.0887 1.0000 Uani . . . .
C223 C 0.24063(16) 0.32367(16) 0.48066(10) 0.0959 1.0000 Uani . . . .
C224 C 0.24284(15) 0.36625(15) 0.48215(10) 0.0923 1.0000 Uani . . . .
C225 C 0.25168(18) 0.3871(2) 0.45229(13) 0.1223 1.0000 Uani . . . .
C226 C 0.28621(16) 0.28185(16) 0.51139(10) 0.0953 1.0000 Uani . . . .
C227 C 0.31336(16) 0.31810(18) 0.53182(12) 0.1084 1.0000 Uani . . . .
C228 C 0.3579(2) 0.3266(2) 0.53312(14) 0.1281 1.0000 Uani . . . .
C229 C 0.3867(2) 0.3647(3) 0.55063(19) 0.1572 1.0000 Uani . . . .
C230 C 0.22158(16) 0.24471(15) 0.54314(9) 0.0887 1.0000 Uani . . . .
C231 C 0.23294(15) 0.21134(15) 0.55217(9) 0.0887 1.0000 Uani . . . .
C232 C 0.20545(16) 0.18414(15) 0.57701(10) 0.0972 1.0000 Uani . . . .
C233 C 0.21831(19) 0.15335(17) 0.58829(11) 0.1091 1.0000 Uani . . . .
C234 C 0.2168(2) 0.23223(17) 0.48916(10) 0.1052 1.0000 Uani . . . .
C235 C 0.1687(2) 0.20780(19) 0.49012(11) 0.1167 1.0000 Uani . . . .
C236 C 0.1496(3) 0.1861(3) 0.46233(14) 0.1571 1.0000 Uani . . . .
C237 C 0.1022(3) 0.1560(3) 0.46449(18) 0.2085 1.0000 Uani . . . .
H131 H 0.2346 0.0912 0.4004 0.0995 0.440(6) Uiso R P 1 1
H141 H 0.1679 0.0491 0.3779 0.1041 0.440(6) Uiso R P 1 1
H161 H 0.1109 0.0768 0.4427 0.1189 0.440(6) Uiso R P 1 1
H171 H 0.1772 0.1194 0.4652 0.1145 0.440(6) Uiso R P 1 1
H181 H 0.0672 0.0303 0.4046 0.1324 0.440(6) Uiso R P 1 1
H191 H 0.0599 0.0305 0.3546 0.1481 0.440(6) Uiso R P 1 1
H192 H 0.0927 0.0764 0.3648 0.1481 0.440(6) Uiso R P 1 1
H193 H 0.1085 0.0470 0.3521 0.1481 0.440(6) Uiso R P 1 1
H231 H 0.3840 0.2445 0.4838 0.0873 0.440(6) Uiso R P 1 1
H241 H 0.4238 0.2707 0.5269 0.0977 0.440(6) Uiso R P 1 1
H261 H 0.3223 0.1881 0.5740 0.1079 0.440(6) Uiso R P 1 1
H271 H 0.2822 0.1611 0.5313 0.1002 0.440(6) Uiso R P 1 1
H281 H 0.3913 0.2298 0.5979 0.1273 0.440(6) Uiso R P 1 1
H291 H 0.4643 0.2699 0.5967 0.1335 0.440(6) Uiso R P 1 1
H292 H 0.4495 0.2347 0.5730 0.1335 0.440(6) Uiso R P 1 1
H293 H 0.4601 0.2806 0.5645 0.1335 0.440(6) Uiso R P 1 1
H301 H 0.4199 0.3009 0.6107 0.1366 0.440(6) Uiso R P 1 1
H302 H 0.3755 0.2847 0.5963 0.1366 0.440(6) Uiso R P 1 1
H303 H 0.4168 0.3108 0.5781 0.1366 0.440(6) Uiso R P 1 1
H1131 H 0.2298 0.0999 0.3994 0.1262 0.560(6) Uiso R P 1 2
H1141 H 0.1604 0.0559 0.3818 0.1472 0.560(6) Uiso R P 1 2
H1161 H 0.1121 0.0640 0.4586 0.1683 0.560(6) Uiso R P 1 2
H1171 H 0.1811 0.1079 0.4766 0.1501 0.560(6) Uiso R P 1 2
H1181 H 0.0652 0.0351 0.4144 0.1886 0.560(6) Uiso R P 1 2
H1191 H 0.0537 0.0106 0.3670 0.2048 0.560(6) Uiso R P 1 2
H1192 H 0.1001 0.0188 0.3667 0.2048 0.560(6) Uiso R P 1 2
H1193 H 0.0920 0.0570 0.3677 0.2048 0.560(6) Uiso R P 1 2
H1231 H 0.3888 0.2415 0.4794 0.1357 0.560(6) Uiso R P 1 2
H1241 H 0.4320 0.2770 0.5197 0.1388 0.560(6) Uiso R P 1 2
H1261 H 0.3350 0.2053 0.5738 0.1303 0.560(6) Uiso R P 1 2
H1271 H 0.2913 0.1698 0.5338 0.1344 0.560(6) Uiso R P 1 2
H1281 H 0.4358 0.2966 0.5720 0.1432 0.560(6) Uiso R P 1 2
H1291 H 0.4591 0.2629 0.6034 0.1486 0.560(6) Uiso R P 1 2
H1292 H 0.4208 0.2200 0.5929 0.1486 0.560(6) Uiso R P 1 2
H1293 H 0.4586 0.2470 0.5719 0.1486 0.560(6) Uiso R P 1 2
H1301 H 0.4077 0.2849 0.6185 0.1500 0.560(6) Uiso R P 1 2
H1302 H 0.3707 0.2414 0.6076 0.1500 0.560(6) Uiso R P 1 2
H1303 H 0.3743 0.2837 0.5966 0.1500 0.560(6) Uiso R P 1 2
H331 H 0.2695 0.1973 0.4078 0.0994 0.257(7) Uiso R P 2 1
H341 H 0.2042 0.1691 0.3831 0.0995 0.257(7) Uiso R P 2 1
H361 H 0.2024 0.2777 0.3969 0.0914 0.257(7) Uiso R P 2 1
H371 H 0.2677 0.3064 0.4215 0.0929 0.257(7) Uiso R P 2 1
H381 H 0.1450 0.2211 0.3708 0.1068 0.257(7) Uiso R P 2 1
H391 H 0.0954 0.1467 0.3722 0.1193 0.257(7) Uiso R P 2 1
H392 H 0.1185 0.1627 0.4020 0.1193 0.257(7) Uiso R P 2 1
H393 H 0.1314 0.1373 0.3810 0.1193 0.257(7) Uiso R P 2 1
H401 H 0.1339 0.1869 0.3286 0.1263 0.257(7) Uiso R P 2 1
H402 H 0.1815 0.2227 0.3286 0.1263 0.257(7) Uiso R P 2 1
H403 H 0.1689 0.1768 0.3386 0.1263 0.257(7) Uiso R P 2 1
H431 H 0.4527 0.3248 0.4652 0.1154 0.257(7) Uiso R P 2 1
H441 H 0.5100 0.3825 0.4887 0.1315 0.257(7) Uiso R P 2 1
H461 H 0.4483 0.4485 0.4852 0.1333 0.257(7) Uiso R P 2 1
H471 H 0.3907 0.3912 0.4617 0.1186 0.257(7) Uiso R P 2 1
H481 H 0.5136 0.4647 0.5227 0.1540 0.257(7) Uiso R P 2 1
H491 H 0.5660 0.5217 0.4962 0.1705 0.257(7) Uiso R P 2 1
H492 H 0.5215 0.5051 0.4818 0.1705 0.257(7) Uiso R P 2 1
H493 H 0.5528 0.4913 0.4695 0.1705 0.257(7) Uiso R P 2 1
H501 H 0.5795 0.4711 0.5232 0.1574 0.257(7) Uiso R P 2 1
H502 H 0.5459 0.4229 0.5260 0.1574 0.257(7) Uiso R P 2 1
H503 H 0.5659 0.4419 0.4958 0.1574 0.257(7) Uiso R P 2 1
H1331 H 0.2696 0.2005 0.4082 0.1025 0.743(7) Uiso R P 2 2
H1341 H 0.2030 0.1756 0.3859 0.1173 0.743(7) Uiso R P 2 2
H1361 H 0.2154 0.2915 0.3938 0.1280 0.743(7) Uiso R P 2 2
H1371 H 0.2822 0.3171 0.4155 0.1183 0.743(7) Uiso R P 2 2
H1381 H 0.1439 0.2265 0.3812 0.1556 0.743(7) Uiso R P 2 2
H1391 H 0.1044 0.1575 0.3657 0.1780 0.743(7) Uiso R P 2 2
H1392 H 0.1261 0.1582 0.3951 0.1780 0.743(7) Uiso R P 2 2
H1393 H 0.1468 0.1563 0.3658 0.1780 0.743(7) Uiso R P 2 2
H1401 H 0.1393 0.2168 0.3311 0.1595 0.743(7) Uiso R P 2 2
H1402 H 0.1826 0.2571 0.3388 0.1595 0.743(7) Uiso R P 2 2
H1403 H 0.1807 0.2140 0.3322 0.1595 0.743(7) Uiso R P 2 2
H1431 H 0.4500 0.3150 0.4709 0.1770 0.743(7) Uiso R P 2 2
H1441 H 0.5056 0.3668 0.4991 0.1992 0.743(7) Uiso R P 2 2
H1461 H 0.4553 0.4430 0.4923 0.1979 0.743(7) Uiso R P 2 2
H1471 H 0.4000 0.3920 0.4636 0.1743 0.743(7) Uiso R P 2 2
H1481 H 0.5345 0.4310 0.5287 0.2273 0.743(7) Uiso R P 2 2
H1491 H 0.5290 0.4863 0.5497 0.2332 0.743(7) Uiso R P 2 2
H1492 H 0.4846 0.4450 0.5502 0.2332 0.743(7) Uiso R P 2 2
H1493 H 0.4951 0.4793 0.5263 0.2332 0.743(7) Uiso R P 2 2
H1501 H 0.5803 0.4976 0.5110 0.2373 0.743(7) Uiso R P 2 2
H1502 H 0.5691 0.4647 0.4860 0.2373 0.743(7) Uiso R P 2 2
H1503 H 0.5451 0.4902 0.4885 0.2373 0.743(7) Uiso R P 2 2
H531 H 0.4001 0.1924 0.4442 0.1013 1.0000 Uiso R . . .
H541 H 0.4623 0.2267 0.4726 0.1144 1.0000 Uiso R . . .
H561 H 0.4748 0.1227 0.4685 0.1116 1.0000 Uiso R . . .
H571 H 0.4129 0.0880 0.4400 0.1017 1.0000 Uiso R . . .
H581 H 0.5167 0.2246 0.5018 0.1526 0.695(10) Uiso R P 4 1
H591 H 0.5413 0.1881 0.5277 0.1930 0.695(10) Uiso R P 4 1
H592 H 0.4917 0.1627 0.5285 0.1930 0.695(10) Uiso R P 4 1
H593 H 0.5161 0.1512 0.5056 0.1930 0.695(10) Uiso R P 4 1
H601 H 0.5799 0.2303 0.4852 0.1681 0.695(10) Uiso R P 4 1
H602 H 0.5538 0.1924 0.4641 0.1681 0.695(10) Uiso R P 4 1
H603 H 0.5552 0.2356 0.4593 0.1681 0.695(10) Uiso R P 4 1
H631 H 0.2527 0.0683 0.3557 0.0991 1.0000 Uiso R . . .
H641 H 0.2018 0.0084 0.3299 0.1142 1.0000 Uiso R . . .
H661 H 0.2513 -0.0608 0.3615 0.1163 1.0000 Uiso R . . .
H671 H 0.3019 -0.0015 0.3880 0.1020 1.0000 Uiso R . . .
H681 H 0.1723 -0.0937 0.3381 0.1382 0.334(9) Uiso R P 5 1
H691 H 0.1901 -0.1083 0.2923 0.1389 0.334(9) Uiso R P 5 1
H692 H 0.2293 -0.0913 0.3129 0.1389 0.334(9) Uiso R P 5 1
H693 H 0.2265 -0.0610 0.2901 0.1389 0.334(9) Uiso R P 5 1
H701 H 0.1364 -0.0865 0.2999 0.1568 0.334(9) Uiso R P 5 1
H702 H 0.1423 -0.0531 0.3234 0.1568 0.334(9) Uiso R P 5 1
H703 H 0.1741 -0.0400 0.2975 0.1568 0.334(9) Uiso R P 5 1
H1581 H 0.5298 0.2309 0.4881 0.1441 0.305(10) Uiso R P 4 2
H1591 H 0.5317 0.2122 0.5348 0.1519 0.305(10) Uiso R P 4 2
H1592 H 0.4928 0.1680 0.5271 0.1519 0.305(10) Uiso R P 4 2
H1593 H 0.4873 0.2078 0.5295 0.1519 0.305(10) Uiso R P 4 2
H1601 H 0.5711 0.1990 0.4967 0.1644 0.305(10) Uiso R P 4 2
H1602 H 0.5312 0.1550 0.4900 0.1644 0.305(10) Uiso R P 4 2
H1603 H 0.5524 0.1887 0.4654 0.1644 0.305(10) Uiso R P 4 2
H1681 H 0.1624 -0.0713 0.3244 0.1536 0.666(9) Uiso R P 5 2
H1691 H 0.1603 -0.1367 0.3276 0.1672 0.666(9) Uiso R P 5 2
H1692 H 0.1707 -0.1148 0.3580 0.1672 0.666(9) Uiso R P 5 2
H1693 H 0.2072 -0.1123 0.3386 0.1672 0.666(9) Uiso R P 5 2
H1701 H 0.1817 -0.0926 0.2835 0.1892 0.666(9) Uiso R P 5 2
H1702 H 0.2280 -0.0692 0.2956 0.1892 0.666(9) Uiso R P 5 2
H1703 H 0.2073 -0.0431 0.2847 0.1892 0.666(9) Uiso R P 5 2
H731 H 0.4489 0.2737 0.4233 0.1194 0.334(6) Uiso R P 3 1
H741 H 0.5229 0.3184 0.4282 0.1351 0.334(6) Uiso R P 3 1
H761 H 0.5382 0.3080 0.3424 0.1302 0.334(6) Uiso R P 3 1
H771 H 0.4643 0.2629 0.3371 0.1131 0.334(6) Uiso R P 3 1
H781 H 0.5926 0.3626 0.4068 0.1674 0.334(6) Uiso R P 3 1
H791 H 0.6391 0.3412 0.3948 0.1818 0.334(6) Uiso R P 3 1
H792 H 0.5987 0.3024 0.4080 0.1818 0.334(6) Uiso R P 3 1
H793 H 0.6033 0.3088 0.3744 0.1818 0.334(6) Uiso R P 3 1
H801 H 0.6350 0.3957 0.3658 0.1763 0.334(6) Uiso R P 3 1
H802 H 0.5916 0.3946 0.3630 0.1763 0.334(6) Uiso R P 3 1
H803 H 0.5993 0.3619 0.3460 0.1763 0.334(6) Uiso R P 3 1
H831 H 0.2575 0.1510 0.3701 0.0990 0.334(6) Uiso R P 3 1
H841 H 0.1992 0.1212 0.3380 0.1055 0.334(6) Uiso R P 3 1
H861 H 0.2789 0.1684 0.2697 0.1098 0.334(6) Uiso R P 3 1
H871 H 0.3375 0.1985 0.3015 0.1066 0.334(6) Uiso R P 3 1
H881 H 0.2017 0.1381 0.2623 0.1336 0.334(6) Uiso R P 3 1
H891 H 0.1596 0.0659 0.2574 0.1398 0.334(6) Uiso R P 3 1
H892 H 0.1755 0.0613 0.2879 0.1398 0.334(6) Uiso R P 3 1
H893 H 0.2065 0.0765 0.2615 0.1398 0.334(6) Uiso R P 3 1
H901 H 0.1328 0.1094 0.2796 0.1561 0.334(6) Uiso R P 3 1
H902 H 0.1493 0.1036 0.3096 0.1561 0.334(6) Uiso R P 3 1
H903 H 0.1632 0.1492 0.2981 0.1561 0.334(6) Uiso R P 3 1
H1731 H 0.4427 0.2748 0.4309 0.1247 0.666(6) Uiso R P 3 2
H1741 H 0.5150 0.3220 0.4411 0.1387 0.666(6) Uiso R P 3 2
H1761 H 0.5451 0.3156 0.3577 0.1333 0.666(6) Uiso R P 3 2
H1771 H 0.4731 0.2680 0.3472 0.1266 0.666(6) Uiso R P 3 2
H1781 H 0.5871 0.3752 0.4209 0.1621 0.666(6) Uiso R P 3 2
H1791 H 0.6340 0.3507 0.4253 0.1709 0.666(6) Uiso R P 3 2
H1792 H 0.5903 0.3170 0.4383 0.1709 0.666(6) Uiso R P 3 2
H1793 H 0.6027 0.3112 0.4069 0.1709 0.666(6) Uiso R P 3 2
H1801 H 0.6385 0.3970 0.3854 0.1844 0.666(6) Uiso R P 3 2
H1802 H 0.5972 0.3932 0.3721 0.1844 0.666(6) Uiso R P 3 2
H1803 H 0.6071 0.3564 0.3680 0.1844 0.666(6) Uiso R P 3 2
H1831 H 0.2644 0.1447 0.3674 0.0951 0.666(6) Uiso R P 3 2
H1841 H 0.2096 0.1158 0.3329 0.1102 0.666(6) Uiso R P 3 2
H1861 H 0.2945 0.1759 0.2689 0.1177 0.666(6) Uiso R P 3 2
H1871 H 0.3498 0.2045 0.3031 0.1041 0.666(6) Uiso R P 3 2
H1881 H 0.2204 0.1200 0.2572 0.1447 0.666(6) Uiso R P 3 2
H1891 H 0.1523 0.0693 0.2700 0.1629 0.666(6) Uiso R P 3 2
H1892 H 0.1641 0.0858 0.3018 0.1629 0.666(6) Uiso R P 3 2
H1893 H 0.1844 0.0612 0.2875 0.1629 0.666(6) Uiso R P 3 2
H1901 H 0.1702 0.1417 0.2555 0.1589 0.666(6) Uiso R P 3 2
H1902 H 0.1815 0.1564 0.2877 0.1589 0.666(6) Uiso R P 3 2
H1903 H 0.2145 0.1806 0.2632 0.1589 0.666(6) Uiso R P 3 2
H201 H 0.0515 -0.0322 0.3813 0.1399 0.440(6) Uiso R P 1 1
H202 H 0.0790 -0.0269 0.4087 0.1399 0.440(6) Uiso R P 1 1
H203 H 0.1003 -0.0141 0.3781 0.1399 0.440(6) Uiso R P 1 1
H1201 H 0.0389 -0.0363 0.4088 0.1993 0.560(6) Uiso R P 1 2
H1202 H 0.0673 -0.0210 0.4366 0.1993 0.560(6) Uiso R P 1 2
H1203 H 0.0858 -0.0269 0.4075 0.1993 0.560(6) Uiso R P 1 2
H2021 H 0.4824 0.4232 0.3315 0.0871 1.0000 Uiso R . . .
H2022 H 0.4407 0.3875 0.3174 0.0871 1.0000 Uiso R . . .
H2031 H 0.5085 0.3790 0.3366 0.1043 1.0000 Uiso R . . .
H2032 H 0.4649 0.3395 0.3285 0.1043 1.0000 Uiso R . . .
H2041 H 0.5137 0.4049 0.2891 0.1120 1.0000 Uiso R . . .
H2042 H 0.4719 0.3630 0.2813 0.1120 1.0000 Uiso R . . .
H2051 H 0.5297 0.3596 0.2640 0.1349 1.0000 Uiso R . . .
H2052 H 0.5481 0.3666 0.2954 0.1349 1.0000 Uiso R . . .
H2053 H 0.5063 0.3248 0.2876 0.1349 1.0000 Uiso R . . .
H2061 H 0.3913 0.3329 0.3820 0.0898 1.0000 Uiso R . . .
H2062 H 0.4116 0.3201 0.3569 0.0898 1.0000 Uiso R . . .
H2071 H 0.3510 0.3453 0.3498 0.0951 1.0000 Uiso R . . .
H2072 H 0.3749 0.3401 0.3235 0.0951 1.0000 Uiso R . . .
H2081 H 0.3236 0.2737 0.3608 0.0975 1.0000 Uiso R . . .
H2082 H 0.3457 0.2691 0.3331 0.0975 1.0000 Uiso R . . .
H2091 H 0.2747 0.2420 0.3245 0.1142 1.0000 Uiso R . . .
H2092 H 0.2790 0.2859 0.3322 0.1142 1.0000 Uiso R . . .
H2093 H 0.3011 0.2812 0.3044 0.1142 1.0000 Uiso R . . .
H2101 H 0.4496 0.4447 0.3638 0.0905 1.0000 Uiso R . . .
H2102 H 0.4052 0.4128 0.3507 0.0905 1.0000 Uiso R . . .
H2111 H 0.4242 0.4208 0.4098 0.1015 1.0000 Uiso R . . .
H2112 H 0.3801 0.3876 0.3970 0.1015 1.0000 Uiso R . . .
H2121 H 0.4140 0.4752 0.3914 0.1197 1.0000 Uiso R . . .
H2122 H 0.3685 0.4409 0.3815 0.1197 1.0000 Uiso R . . .
H2131 H 0.3641 0.4718 0.4240 0.1431 1.0000 Uiso R . . .
H2132 H 0.3936 0.4580 0.4394 0.1431 1.0000 Uiso R . . .
H2133 H 0.3481 0.4237 0.4294 0.1431 1.0000 Uiso R . . .
H2141 H 0.4541 0.3796 0.4037 0.0975 1.0000 Uiso R . . .
H2142 H 0.4792 0.3679 0.3817 0.0975 1.0000 Uiso R . . .
H2151 H 0.4989 0.4508 0.3951 0.1122 1.0000 Uiso R . . .
H2152 H 0.5231 0.4401 0.3717 0.1122 1.0000 Uiso R . . .
H2161 H 0.5227 0.4226 0.4304 0.1535 1.0000 Uiso R . . .
H2162 H 0.5474 0.4127 0.4068 0.1535 1.0000 Uiso R . . .
H2171 H 0.5946 0.4760 0.4309 0.1951 1.0000 Uiso R . . .
H2172 H 0.5668 0.4958 0.4218 0.1951 1.0000 Uiso R . . .
H2173 H 0.5915 0.4859 0.3983 0.1951 1.0000 Uiso R . . .
H2221 H 0.2453 0.3226 0.5246 0.1070 1.0000 Uiso R . . .
H2222 H 0.1997 0.2906 0.5134 0.1070 1.0000 Uiso R . . .
H2231 H 0.2676 0.3279 0.4746 0.1160 1.0000 Uiso R . . .
H2232 H 0.2194 0.3061 0.4669 0.1160 1.0000 Uiso R . . .
H2241 H 0.2650 0.3842 0.4953 0.1103 1.0000 Uiso R . . .
H2242 H 0.2163 0.3621 0.4891 0.1103 1.0000 Uiso R . . .
H2251 H 0.2529 0.4139 0.4539 0.1444 1.0000 Uiso R . . .
H2252 H 0.2783 0.3914 0.4452 0.1444 1.0000 Uiso R . . .
H2253 H 0.2296 0.3693 0.4391 0.1444 1.0000 Uiso R . . .
H2261 H 0.2911 0.2589 0.5156 0.1130 1.0000 Uiso R . . .
H2262 H 0.2950 0.2914 0.4919 0.1130 1.0000 Uiso R . . .
H2271 H 0.3013 0.3111 0.5508 0.1291 1.0000 Uiso R . . .
H2272 H 0.3137 0.3432 0.5252 0.1291 1.0000 Uiso R . . .
H2281 H 0.3577 0.3024 0.5416 0.1531 1.0000 Uiso R . . .
H2282 H 0.3688 0.3306 0.5138 0.1531 1.0000 Uiso R . . .
H2291 H 0.4147 0.3685 0.5507 0.1871 1.0000 Uiso R . . .
H2292 H 0.3763 0.3610 0.5701 0.1871 1.0000 Uiso R . . .
H2293 H 0.3875 0.3892 0.5423 0.1871 1.0000 Uiso R . . .
H2301 H 0.2329 0.2668 0.5574 0.1047 1.0000 Uiso R . . .
H2302 H 0.1913 0.2317 0.5428 0.1047 1.0000 Uiso R . . .
H2311 H 0.2621 0.2252 0.5580 0.1064 1.0000 Uiso R . . .
H2312 H 0.2288 0.1933 0.5359 0.1064 1.0000 Uiso R . . .
H2321 H 0.2077 0.2026 0.5926 0.1155 1.0000 Uiso R . . .
H2322 H 0.1766 0.1685 0.5706 0.1155 1.0000 Uiso R . . .
H2331 H 0.2000 0.1373 0.6039 0.1306 1.0000 Uiso R . . .
H2332 H 0.2470 0.1685 0.5950 0.1306 1.0000 Uiso R . . .
H2333 H 0.2160 0.1345 0.5730 0.1306 1.0000 Uiso R . . .
H2341 H 0.2265 0.2122 0.4903 0.1234 1.0000 Uiso R . . .
H2342 H 0.2253 0.2469 0.4710 0.1234 1.0000 Uiso R . . .
H2351 H 0.1599 0.1871 0.5053 0.1408 1.0000 Uiso R . . .
H2352 H 0.1590 0.2273 0.4943 0.1408 1.0000 Uiso R . . .
H2361 H 0.1626 0.1701 0.4565 0.1896 1.0000 Uiso R . . .
H2362 H 0.1547 0.2070 0.4479 0.1896 1.0000 Uiso R . . .
H2371 H 0.0915 0.1428 0.4461 0.2345 1.0000 Uiso R . . .
H2372 H 0.0966 0.1347 0.4787 0.2345 1.0000 Uiso R . . .
H2373 H 0.0886 0.1716 0.4701 0.2345 1.0000 Uiso R . . .
H111 H 0.2766 0.1380 0.4380 0.0941 0.440(6) Uiso R P 1 1
H211 H 0.3214 0.1905 0.4600 0.0914 0.440(6) Uiso R P 1 1
H1111 H 0.2766 0.1423 0.4369 0.1190 0.560(6) Uiso R P 1 2
H1211 H 0.3241 0.1865 0.4599 0.1154 0.560(6) Uiso R P 1 2
H311 H 0.3241 0.2531 0.4350 0.1055 0.257(7) Uiso R P 2 1
H411 H 0.3847 0.2943 0.4434 0.1069 0.257(7) Uiso R P 2 1
H1311 H 0.3342 0.2575 0.4248 0.1038 0.743(7) Uiso R P 2 2
H1411 H 0.3916 0.2963 0.4388 0.1263 0.743(7) Uiso R P 2 2
H511 H 0.3464 0.1297 0.4228 0.0924 1.0000 Uiso R . . .
H611 H 0.3060 0.0977 0.3917 0.0929 1.0000 Uiso R . . .
H711 H 0.3885 0.2302 0.3942 0.1043 0.333(6) Uiso R P 3 1
H811 H 0.3317 0.1904 0.3784 0.0932 0.333(6) Uiso R P 3 1
H1711 H 0.3893 0.2262 0.3987 0.1002 0.667(6) Uiso R P 3 2
H1811 H 0.3380 0.1830 0.3785 0.0903 0.667(6) Uiso R P 3 2

loop_
_atom_site_aniso_label
_atom_site_aniso_U_11
_atom_site_aniso_U_22
_atom_site_aniso_U_33
_atom_site_aniso_U_23
_atom_site_aniso_U_13
_atom_site_aniso_U_12
F1 0.0801(13) 0.0820(13) 0.0760(13) -0.0013(10) -0.0035(10) 0.0424(11)
F2 0.1057(17) 0.0825(15) 0.0921(15) -0.0145(12) -0.0223(13) 0.0498(13)
O1 0.107(5) 0.086(5) 0.082(5) 0.006(4) 0.014(4) 0.064(4)
C1 0.102(4) 0.075(4) 0.079(4) 0.014(4) 0.009(3) 0.061(4)
N11 0.099(5) 0.078(5) 0.088(5) 0.014(4) 0.006(4) 0.055(4)
C12 0.097(4) 0.081(5) 0.103(5) 0.011(4) 0.004(4) 0.057(4)
C13 0.090(5) 0.078(5) 0.110(5) 0.001(4) 0.002(4) 0.053(4)
C14 0.087(4) 0.084(5) 0.116(5) -0.002(4) 0.004(4) 0.053(4)
C15 0.088(4) 0.099(4) 0.120(5) 0.001(4) 0.006(4) 0.056(4)
C16 0.095(5) 0.110(5) 0.114(5) 0.005(4) 0.011(4) 0.056(4)
C17 0.103(5) 0.101(5) 0.109(5) 0.002(4) 0.006(4) 0.058(4)
C18 0.094(4) 0.110(5) 0.129(5) -0.001(4) 0.002(4) 0.048(4)
C19 0.105(6) 0.116(6) 0.137(7) 0.004(5) -0.005(6) 0.044(5)
N21 0.105(4) 0.081(4) 0.067(4) 0.018(3) 0.013(3) 0.062(4)
C22 0.102(4) 0.081(4) 0.065(4) 0.010(3) 0.016(3) 0.072(3)
C23 0.105(5) 0.082(5) 0.064(4) 0.002(4) 0.011(4) 0.069(4)
C24 0.116(5) 0.097(5) 0.071(4) -0.006(4) 0.004(4) 0.070(4)
C25 0.123(5) 0.113(4) 0.073(4) -0.006(4) 0.002(3) 0.079(4)
C26 0.118(5) 0.109(5) 0.074(4) 0.005(4) 0.011(4) 0.079(4)
C27 0.104(5) 0.099(5) 0.072(4) 0.013(4) 0.016(4) 0.073(4)
C28 0.138(5) 0.126(5) 0.083(4) -0.011(4) -0.007(4) 0.074(4)
C29 0.139(6) 0.132(7) 0.089(6) -0.016(5) -0.014(5) 0.069(6)
C30 0.150(7) 0.134(6) 0.089(6) -0.015(5) -0.006(5) 0.081(6)
O101 0.103(4) 0.098(5) 0.106(5) 0.002(4) 0.033(4) 0.052(4)
C101 0.097(4) 0.084(4) 0.105(4) 0.004(4) 0.028(3) 0.056(3)
N111 0.090(4) 0.087(4) 0.111(4) 0.008(4) 0.032(4) 0.049(4)
C112 0.091(4) 0.088(4) 0.118(4) 0.005(4) 0.030(3) 0.049(4)
C113 0.090(4) 0.085(5) 0.128(5) -0.014(4) 0.027(4) 0.043(4)
C114 0.102(4) 0.096(5) 0.148(5) -0.016(4) 0.015(4) 0.042(4)
C115 0.106(4) 0.121(4) 0.165(5) -0.011(4) 0.017(4) 0.046(4)
C116 0.108(5) 0.132(5) 0.150(6) 0.001(5) 0.025(5) 0.045(4)
C117 0.103(4) 0.117(5) 0.132(5) 0.003(4) 0.031(4) 0.045(4)
C118 0.115(4) 0.136(5) 0.179(6) -0.011(5) 0.010(5) 0.040(4)
C119 0.127(6) 0.142(7) 0.186(7) -0.005(7) -0.003(7) 0.032(6)
N121 0.106(4) 0.093(4) 0.096(4) 0.001(3) 0.024(3) 0.065(3)
C122 0.128(4) 0.101(4) 0.099(4) 0.000(4) 0.017(4) 0.062(4)
C123 0.137(5) 0.102(5) 0.101(5) -0.007(4) 0.014(4) 0.061(4)
C124 0.147(5) 0.112(5) 0.100(5) -0.014(4) 0.014(4) 0.064(4)
C125 0.153(5) 0.118(4) 0.100(4) -0.011(4) 0.011(4) 0.073(4)
C126 0.150(5) 0.115(5) 0.097(5) 0.002(4) 0.015(4) 0.072(4)
C127 0.139(5) 0.113(5) 0.104(5) 0.003(4) 0.017(4) 0.063(5)
C128 0.164(6) 0.127(5) 0.104(4) -0.016(4) 0.009(4) 0.069(4)
C129 0.164(7) 0.139(6) 0.112(6) -0.018(5) -0.005(5) 0.067(5)
C130 0.173(7) 0.130(6) 0.101(5) -0.013(5) 0.014(5) 0.069(5)
O2 0.104(7) 0.078(6) 0.084(8) 0.032(5) 0.033(5) 0.057(5)
C2 0.098(6) 0.082(6) 0.084(6) 0.024(5) 0.025(5) 0.056(4)
N31 0.085(5) 0.093(6) 0.088(6) 0.022(5) 0.018(5) 0.051(5)
C32 0.077(5) 0.096(6) 0.090(6) 0.019(5) 0.019(5) 0.055(5)
C33 0.072(6) 0.095(6) 0.099(7) 0.020(6) 0.010(6) 0.053(6)
C34 0.066(6) 0.089(6) 0.104(7) 0.023(6) 0.008(5) 0.054(5)
C35 0.064(5) 0.089(6) 0.105(6) 0.022(5) 0.009(5) 0.053(5)
C36 0.068(6) 0.085(6) 0.097(7) 0.023(5) 0.019(5) 0.053(5)
C37 0.073(6) 0.092(6) 0.089(7) 0.018(6) 0.020(5) 0.051(5)
C38 0.065(5) 0.095(7) 0.116(6) 0.022(5) 0.004(5) 0.048(5)
C39 0.073(7) 0.108(8) 0.123(8) 0.021(7) 0.002(7) 0.031(7)
C40 0.074(7) 0.111(8) 0.119(7) 0.019(7) -0.001(7) 0.039(7)
N41 0.108(6) 0.089(6) 0.083(6) 0.022(5) 0.010(5) 0.052(5)
C42 0.115(6) 0.088(6) 0.080(6) 0.023(5) 0.007(5) 0.053(5)
C43 0.115(7) 0.098(7) 0.084(7) 0.025(6) 0.003(6) 0.051(5)
C44 0.125(7) 0.107(7) 0.090(7) 0.023(6) 0.005(6) 0.040(6)
C45 0.131(7) 0.108(7) 0.096(7) 0.019(6) 0.008(6) 0.039(5)
C46 0.136(7) 0.100(7) 0.093(7) 0.017(6) 0.004(6) 0.046(6)
C47 0.129(7) 0.090(7) 0.088(7) 0.017(6) 0.007(6) 0.054(5)
C48 0.137(8) 0.115(7) 0.102(7) 0.019(6) 0.012(6) 0.028(6)
C49 0.148(9) 0.119(9) 0.107(9) 0.020(7) 0.015(8) 0.019(8)
C50 0.133(9) 0.122(9) 0.112(9) 0.016(8) 0.015(8) 0.029(7)
O102 0.144(4) 0.071(3) 0.079(4) 0.006(2) 0.026(3) 0.048(3)
C102 0.130(4) 0.069(3) 0.061(3) -0.002(2) 0.016(3) 0.042(3)
N131 0.111(3) 0.074(3) 0.051(2) 0.0026(18) 0.017(2) 0.052(2)
C132 0.107(3) 0.079(3) 0.067(3) 0.007(2) 0.020(2) 0.055(3)
C133 0.108(4) 0.078(3) 0.094(4) 0.005(3) 0.018(3) 0.055(3)
C134 0.108(4) 0.096(4) 0.113(4) 0.001(3) 0.014(3) 0.054(3)
C135 0.109(3) 0.114(4) 0.117(4) 0.010(3) 0.021(3) 0.066(3)
C136 0.118(4) 0.099(4) 0.109(4) 0.014(3) 0.031(3) 0.069(3)
C137 0.119(4) 0.087(3) 0.082(3) 0.011(3) 0.027(3) 0.058(3)
C138 0.111(4) 0.133(4) 0.140(4) 0.013(3) 0.015(3) 0.065(3)
C139 0.119(5) 0.149(5) 0.148(6) 0.024(5) 0.008(5) 0.049(5)
C140 0.117(5) 0.145(5) 0.150(5) 0.019(5) -0.003(4) 0.067(4)
N141 0.142(4) 0.077(3) 0.068(3) -0.009(2) -0.011(3) 0.040(3)
C142 0.162(4) 0.086(3) 0.070(3) -0.008(3) -0.015(3) 0.026(3)
C143 0.163(5) 0.103(4) 0.099(4) -0.002(3) -0.028(4) 0.021(4)
C144 0.176(5) 0.122(4) 0.109(4) -0.004(4) -0.034(4) 0.013(4)
C145 0.184(5) 0.128(4) 0.117(4) -0.023(3) -0.028(3) 0.009(4)
C146 0.193(5) 0.111(4) 0.105(4) -0.022(4) -0.024(4) 0.018(4)
C147 0.183(5) 0.093(4) 0.090(4) -0.019(3) -0.016(4) 0.026(4)
C148 0.189(5) 0.151(5) 0.128(4) -0.035(4) -0.019(4) 0.001(4)
C149 0.191(6) 0.166(6) 0.109(5) -0.042(4) -0.009(5) -0.009(5)
C150 0.185(7) 0.170(7) 0.141(6) -0.038(5) -0.011(5) 0.004(5)
O3 0.0882(18) 0.0886(19) 0.0947(19) -0.0176(15) -0.0085(15) 0.0523(17)
C3 0.077(3) 0.076(3) 0.065(2) -0.0056(19) -0.0018(19) 0.041(2)
N51 0.0801(19) 0.085(2) 0.0739(18) -0.0061(16) -0.0054(15) 0.0489(16)
C52 0.0832(19) 0.0894(19) 0.0690(18) -0.0036(15) -0.0053(15) 0.0501(16)
C53 0.095(2) 0.091(2) 0.074(2) -0.0079(17) -0.0086(17) 0.0534(19)
C54 0.101(2) 0.101(2) 0.085(2) -0.0119(19) -0.0140(18) 0.0517(19)
C55 0.097(2) 0.118(2) 0.096(2) -0.0125(19) -0.0169(17) 0.0578(18)
C56 0.092(2) 0.112(2) 0.088(2) -0.0059(19) -0.0098(18) 0.061(2)
C57 0.092(2) 0.097(2) 0.077(2) -0.0078(18) -0.0058(17) 0.0551(18)
C58 0.109(3) 0.140(4) 0.121(3) -0.010(3) -0.031(3) 0.051(3)
C59 0.136(5) 0.167(6) 0.144(6) 0.005(5) -0.039(5) 0.040(5)
C60 0.110(4) 0.153(6) 0.130(5) 0.001(5) -0.029(4) 0.021(5)
N61 0.081(2) 0.0782(18) 0.0744(18) -0.0088(14) 0.0011(16) 0.0422(16)
C62 0.0778(19) 0.0841(18) 0.0730(19) -0.0097(15) 0.0080(15) 0.0427(16)
C63 0.083(2) 0.098(2) 0.073(2) -0.0098(17) 0.0006(16) 0.0486(18)
C64 0.089(2) 0.109(2) 0.081(2) -0.0158(19) -0.0044(18) 0.0443(19)
C65 0.094(2) 0.104(2) 0.095(2) -0.0251(18) -0.0026(17) 0.0406(18)
C66 0.087(2) 0.096(2) 0.101(2) -0.016(2) 0.0040(18) 0.0410(19)
C67 0.081(2) 0.087(2) 0.090(2) -0.0107(18) 0.0052(18) 0.0425(18)
C68 0.107(4) 0.108(4) 0.107(4) -0.026(4) -0.015(4) 0.041(3)
C69 0.113(6) 0.108(6) 0.107(7) -0.023(6) -0.022(5) 0.054(5)
C70 0.121(6) 0.117(7) 0.125(7) -0.021(6) -0.029(6) 0.039(5)
C158 0.107(4) 0.131(5) 0.103(4) -0.017(4) -0.023(4) 0.050(4)
C159 0.106(7) 0.137(7) 0.099(6) -0.030(6) -0.025(6) 0.041(6)
C160 0.118(7) 0.143(7) 0.122(7) -0.015(7) -0.016(6) 0.053(6)
C168 0.118(3) 0.114(3) 0.113(3) -0.030(3) -0.011(3) 0.030(3)
C169 0.132(5) 0.110(4) 0.133(5) -0.036(4) -0.011(4) 0.028(4)
C170 0.157(6) 0.132(5) 0.115(5) -0.026(5) -0.009(5) 0.010(5)
O4 0.104(6) 0.088(7) 0.104(6) -0.003(6) 0.011(5) 0.044(5)
C4 0.097(5) 0.083(5) 0.105(5) 0.002(5) 0.007(5) 0.053(5)
N71 0.100(5) 0.082(6) 0.111(6) 0.015(5) 0.003(5) 0.052(5)
C72 0.101(5) 0.076(5) 0.106(5) 0.019(4) 0.002(5) 0.056(4)
C73 0.109(6) 0.089(6) 0.108(6) 0.016(5) -0.002(6) 0.043(5)
C74 0.115(6) 0.099(6) 0.120(7) 0.016(6) -0.004(6) 0.036(5)
C75 0.118(6) 0.101(6) 0.130(6) 0.018(5) 0.001(5) 0.033(5)
C76 0.112(6) 0.090(6) 0.122(7) 0.019(5) 0.002(6) 0.043(5)
C77 0.105(6) 0.080(6) 0.111(6) 0.017(5) 0.004(5) 0.052(5)
C78 0.125(6) 0.111(6) 0.141(7) 0.021(6) 0.001(6) 0.025(5)
C79 0.134(8) 0.120(8) 0.157(9) 0.018(8) -0.001(8) 0.031(6)
C80 0.130(8) 0.114(8) 0.146(9) 0.026(7) 0.004(8) 0.027(7)
N81 0.091(5) 0.086(5) 0.095(5) -0.005(4) -0.002(4) 0.066(4)
C82 0.105(5) 0.090(5) 0.094(5) -0.008(4) -0.011(4) 0.067(4)
C83 0.108(6) 0.089(6) 0.096(6) -0.010(5) -0.006(5) 0.072(5)
C84 0.108(6) 0.098(6) 0.099(6) -0.019(5) -0.007(5) 0.070(5)
C85 0.114(6) 0.111(6) 0.100(5) -0.022(5) -0.015(4) 0.067(5)
C86 0.112(6) 0.108(6) 0.089(6) -0.021(5) -0.014(5) 0.066(5)
C87 0.108(6) 0.101(6) 0.091(6) -0.015(5) -0.012(5) 0.064(5)
C88 0.122(6) 0.125(6) 0.111(6) -0.023(5) -0.022(5) 0.061(5)
C89 0.120(7) 0.131(7) 0.120(8) -0.034(7) -0.022(7) 0.060(7)
C90 0.128(7) 0.144(8) 0.127(8) -0.023(7) -0.021(6) 0.063(6)
O104 0.101(3) 0.084(4) 0.075(3) -0.008(2) 0.001(3) 0.033(3)
C104 0.090(3) 0.070(3) 0.073(3) -0.007(3) -0.007(3) 0.045(3)
N171 0.086(3) 0.075(3) 0.085(3) 0.005(2) -0.012(2) 0.046(3)
C172 0.091(3) 0.083(3) 0.106(3) 0.008(3) -0.005(3) 0.044(3)
C173 0.094(4) 0.093(4) 0.112(4) -0.003(3) -0.007(3) 0.043(3)
C174 0.095(4) 0.100(4) 0.130(5) 0.006(4) -0.007(3) 0.039(3)
C175 0.091(3) 0.104(4) 0.147(4) 0.017(3) -0.007(3) 0.042(3)
C176 0.092(4) 0.102(4) 0.138(5) 0.013(4) 0.001(4) 0.044(3)
C177 0.092(4) 0.098(4) 0.122(4) 0.008(3) -0.002(3) 0.045(3)
C178 0.097(3) 0.119(4) 0.170(5) 0.021(4) -0.007(4) 0.036(3)
C179 0.096(4) 0.135(5) 0.193(7) 0.015(5) -0.007(5) 0.047(4)
C180 0.102(5) 0.135(6) 0.181(7) 0.035(5) -0.010(5) 0.022(4)
N181 0.091(3) 0.071(3) 0.070(3) 0.001(2) -0.006(2) 0.053(2)
C182 0.091(3) 0.073(3) 0.072(3) -0.009(2) -0.005(2) 0.060(2)
C183 0.087(3) 0.086(3) 0.085(4) -0.003(3) 0.000(3) 0.061(3)
C184 0.097(4) 0.096(4) 0.102(4) -0.005(3) -0.014(3) 0.062(3)
C185 0.115(3) 0.106(4) 0.102(3) -0.018(3) -0.028(3) 0.073(3)
C186 0.117(4) 0.104(4) 0.085(4) -0.018(3) -0.016(3) 0.068(3)
C187 0.101(4) 0.091(4) 0.077(3) -0.015(3) -0.005(3) 0.059(3)
C188 0.130(4) 0.128(4) 0.121(4) -0.016(3) -0.043(3) 0.071(3)
C189 0.130(5) 0.150(6) 0.123(5) -0.026(5) -0.037(5) 0.059(4)
C190 0.144(5) 0.143(5) 0.147(5) -0.014(5) -0.057(5) 0.083(4)
C20 0.091(6) 0.108(5) 0.142(7) -0.002(6) -0.001(5) 0.037(5)
C120 0.125(6) 0.145(6) 0.192(8) -0.003(6) 0.007(6) 0.035(5)
N201 0.0718(19) 0.0652(18) 0.0718(18) 0.0081(14) 0.0006(15) 0.0324(16)
C202 0.070(2) 0.074(2) 0.073(2) 0.0075(19) -0.0008(18) 0.033(2)
C203 0.090(3) 0.092(3) 0.087(3) 0.003(2) -0.001(2) 0.049(3)
C204 0.092(3) 0.100(3) 0.087(3) -0.006(2) -0.003(2) 0.047(3)
C205 0.111(4) 0.117(4) 0.113(4) -0.019(3) 0.007(3) 0.060(3)
C206 0.077(2) 0.067(2) 0.074(2) 0.0103(18) 0.0003(19) 0.031(2)
C207 0.077(3) 0.070(2) 0.092(3) 0.009(2) -0.004(2) 0.035(2)
C208 0.080(3) 0.071(3) 0.084(3) 0.002(2) 0.002(2) 0.031(2)
C209 0.080(3) 0.074(3) 0.123(4) -0.006(2) -0.013(3) 0.032(2)
C210 0.075(2) 0.066(2) 0.077(2) 0.0033(19) -0.0011(19) 0.029(2)
C211 0.077(3) 0.086(3) 0.082(3) -0.002(2) 0.001(2) 0.035(2)
C212 0.099(3) 0.098(3) 0.106(3) 0.001(3) 0.015(3) 0.052(3)
C213 0.101(4) 0.124(4) 0.123(4) -0.023(3) 0.010(3) 0.053(3)
C214 0.080(3) 0.092(3) 0.073(2) 0.010(2) -0.005(2) 0.042(2)
C215 0.079(3) 0.095(3) 0.092(3) 0.003(2) -0.005(2) 0.034(3)
C216 0.106(4) 0.152(5) 0.129(4) -0.023(4) -0.039(3) 0.066(4)
C217 0.098(4) 0.171(6) 0.178(6) -0.042(5) -0.044(4) 0.040(4)
N221 0.111(3) 0.112(3) 0.066(2) 0.0005(19) 0.0166(18) 0.071(2)
C222 0.100(3) 0.099(3) 0.081(3) -0.004(2) 0.012(2) 0.061(3)
C223 0.110(3) 0.122(4) 0.080(3) 0.010(3) 0.012(2) 0.076(3)
C224 0.082(3) 0.103(3) 0.101(3) 0.007(3) 0.003(2) 0.053(3)
C225 0.105(4) 0.134(4) 0.133(5) 0.030(4) 0.009(3) 0.063(3)
C226 0.110(4) 0.115(4) 0.084(3) 0.014(3) 0.024(3) 0.073(3)
C227 0.098(4) 0.119(4) 0.120(4) 0.010(3) 0.023(3) 0.062(3)
C228 0.113(4) 0.165(6) 0.128(4) 0.019(4) 0.016(4) 0.086(4)
C229 0.096(4) 0.174(7) 0.195(7) 0.022(6) 0.016(5) 0.063(5)
C230 0.102(3) 0.098(3) 0.067(2) -0.003(2) 0.015(2) 0.051(3)
C231 0.105(3) 0.094(3) 0.073(2) -0.003(2) 0.011(2) 0.054(3)
C232 0.110(3) 0.092(3) 0.082(3) -0.003(2) 0.007(3) 0.045(3)
C233 0.131(4) 0.099(3) 0.092(3) 0.009(3) 0.013(3) 0.054(3)
C234 0.157(5) 0.118(4) 0.068(3) 0.001(3) 0.012(3) 0.089(4)
C235 0.142(5) 0.124(4) 0.093(4) -0.012(3) -0.006(3) 0.074(4)
C236 0.207(8) 0.149(6) 0.101(4) -0.015(4) -0.034(5) 0.079(6)
C237 0.250(11) 0.147(6) 0.143(6) -0.028(5) -0.066(7) 0.036(7)

loop_
_atom_type_symbol
_atom_type_scat_dispersion_real
_atom_type_scat_dispersion_imag
_atom_type_scat_Cromer_Mann_a1
_atom_type_scat_Cromer_Mann_b1
_atom_type_scat_Cromer_Mann_a2
_atom_type_scat_Cromer_Mann_b2
_atom_type_scat_Cromer_Mann_a3
_atom_type_scat_Cromer_Mann_b3
_atom_type_scat_Cromer_Mann_a4
_atom_type_scat_Cromer_Mann_b4
_atom_type_scat_Cromer_Mann_c
_atom_type_scat_source
C 0.0181 0.0091 2.3100 20.8439 1.0200 10.2075 1.5886 0.5687 0.8650 51.6512 0.2156 'International Tables Vol C 4.2.6.8 and 6.1.1.4'
H 0.0000 0.0000 0.4930 10.5109 0.3229 26.1257 0.1402 3.1424 0.0408 57.7998 0.0030 'International Tables Vol C 4.2.6.8 and 6.1.1.4'
O 0.0492 0.0322 3.0485 13.2771 2.2868 5.7011 1.5463 0.3239 0.8670 32.9089 0.2508 'International Tables Vol C 4.2.6.8 and 6.1.1.4'
N 0.0311 0.0180 12.2126 0.0057 3.1322 9.8933 2.0125 28.9975 1.1663 0.5826 -11.5290 'International Tables Vol C 4.2.6.8 and 6.1.1.4'
F 0.0727 0.0534 3.5392 10.2825 2.6412 4.2944 1.5170 0.2615 1.0243 26.1476 0.2776 'International Tables Vol C 4.2.6.8 and 6.1.1.4'

loop_
_geom_angle_atom_site_label_1
_geom_angle_atom_site_label_2
_geom_angle_atom_site_label_3
_geom_angle
_geom_angle_publ_flag
O1 C1 N11 123.49(6) yes
O1 C1 N21 123.48(6) yes
N11 C1 N21 112.85(6) yes
C1 N11 C12 130.09(6) yes
C1 N11 H111 114.6 no
C12 N11 H111 115.4 no
N11 C12 C13 120.48(5) yes
N11 C12 C17 120.57(5) yes
C13 C12 C17 118.94(5) yes
C12 C13 C14 120.17(6) yes
C12 C13 H131 119.8 no
C14 C13 H131 120.1 no
C13 C14 C15 121.48(6) yes
C13 C14 H141 120.4 no
C15 C14 H141 118.1 no
C14 C15 C16 117.96(5) yes
C14 C15 C18 121.00(5) yes
C16 C15 C18 121.04(5) yes
C15 C16 C17 121.39(6) yes
C15 C16 H161 119.4 no
C17 C16 H161 119.2 no
C12 C17 C16 120.07(6) yes
C12 C17 H171 118.7 no
C16 C17 H171 121.3 no
C15 C18 C19 112.12(7) yes
C15 C18 C20 112.12(7) yes
C19 C18 C20 109.60(7) yes
C15 C18 H181 109.9 no
C19 C18 H181 106.7 no
C20 C18 H181 106.0 no
C18 C19 H191 111.5 no
C18 C19 H192 111.1 no
H191 C19 H192 109.5 no
C18 C19 H193 105.6 no
H191 C19 H193 109.5 no
H192 C19 H193 109.5 no
C1 N21 C22 130.01(6) yes
C1 N21 H211 114.5 no
C22 N21 H211 115.4 no
N21 C22 C23 120.53(5) yes
N21 C22 C27 120.52(5) yes
C23 C22 C27 118.93(5) yes
C22 C23 C24 120.12(6) yes
C22 C23 H231 119.7 no
C24 C23 H231 120.2 no
C23 C24 C25 121.44(6) yes
C23 C24 H241 120.3 no
C25 C24 H241 118.2 no
C24 C25 C26 117.97(5) yes
C24 C25 C28 121.00(5) yes
C26 C25 C28 121.03(5) yes
C25 C26 C27 121.42(6) yes
C25 C26 H261 119.3 no
C27 C26 H261 119.3 no
C22 C27 C26 120.10(6) yes
C22 C27 H271 118.7 no
C26 C27 H271 121.2 no
C25 C28 C29 112.11(7) yes
C25 C28 C30 112.13(7) yes
C29 C28 C30 109.61(7) yes
C25 C28 H281 110.0 no
C29 C28 H281 105.3 no
C30 C28 H281 107.4 no
C28 C29 H291 111.7 no
C28 C29 H292 112.4 no
H291 C29 H292 109.5 no
C28 C29 H293 104.2 no
H291 C29 H293 109.5 no
H292 C29 H293 109.5 no
C28 C30 H301 111.7 no
C28 C30 H302 110.3 no
H301 C30 H302 109.5 no
C28 C30 H303 106.4 no
H301 C30 H303 109.5 no
H302 C30 H303 109.5 no
O101 C101 N111 123.52(5) yes
O101 C101 N121 123.51(5) yes
N111 C101 N121 112.97(5) yes
C101 N111 C112 130.00(6) yes
C101 N111 H1111 114.5 no
C112 N111 H1111 115.5 no
N111 C112 C113 120.52(5) yes
N111 C112 C117 120.54(5) yes
C113 C112 C117 118.93(5) yes
C112 C113 C114 120.11(6) yes
C112 C113 H1131 119.6 no
C114 C113 H1131 120.3 no
C113 C114 C115 121.44(6) yes
C113 C114 H1141 120.2 no
C115 C114 H1141 118.3 no
C114 C115 C116 117.97(5) yes
C114 C115 C118 121.01(5) yes
C116 C115 C118 120.99(5) yes
C115 C116 C117 121.44(6) yes
C115 C116 H1161 119.2 no
C117 C116 H1161 119.4 no
C112 C117 C116 120.10(6) yes
C112 C117 H1171 118.8 no
C116 C117 H1171 121.1 no
C115 C118 C119 112.15(7) yes
C115 C118 C120 112.10(7) yes
C119 C118 C120 109.62(7) yes
C115 C118 H1181 109.8 no
C119 C118 H1181 106.6 no
C120 C118 H1181 106.3 no
C118 C119 H1191 111.9 no
C118 C119 H1192 105.5 no
H1191 C119 H1192 109.5 no
C118 C119 H1193 110.9 no
H1191 C119 H1193 109.5 no
H1192 C119 H1193 109.5 no
C101 N121 C122 129.91(6) yes
C101 N121 H1211 113.8 no
C122 N121 H1211 116.3 no
N121 C122 C123 120.58(5) yes
N121 C122 C127 120.48(5) yes
C123 C122 C127 118.94(5) yes
C122 C123 C124 120.08(6) yes
C122 C123 H1231 118.8 no
C124 C123 H1231 121.1 no
C123 C124 C125 121.41(6) yes
C123 C124 H1241 119.4 no
C125 C124 H1241 119.2 no
C124 C125 C126 117.98(5) yes
C124 C125 C128 121.04(5) yes
C126 C125 C128 120.99(5) yes
C125 C126 C127 121.46(6) yes
C125 C126 H1261 118.3 no
C127 C126 H1261 120.2 no
C122 C127 C126 120.13(6) yes
C122 C127 H1271 119.6 no
C126 C127 H1271 120.3 no
C125 C128 C129 112.12(7) yes
C125 C128 C130 112.09(7) yes
C129 C128 C130 109.60(7) yes
C125 C128 H1281 110.2 no
C129 C128 H1281 105.8 no
C130 C128 H1281 106.7 no
C128 C129 H1291 111.9 no
C128 C129 H1292 104.7 no
H1291 C129 H1292 109.5 no
C128 C129 H1293 111.6 no
H1291 C129 H1293 109.5 no
H1292 C129 H1293 109.5 no
C128 C130 H1301 111.6 no
C128 C130 H1302 105.6 no
H1301 C130 H1302 109.5 no
C128 C130 H1303 111.1 no
H1301 C130 H1303 109.5 no
H1302 C130 H1303 109.5 no
O2 C2 N31 123.52(6) yes
O2 C2 N41 123.51(6) yes
N31 C2 N41 112.74(6) yes
C2 N31 C32 130.18(6) yes
C2 N31 H311 114.0 no
C32 N31 H311 113.4 no
N31 C32 C33 120.45(5) yes
N31 C32 C37 120.57(5) yes
C33 C32 C37 118.94(5) yes
C32 C33 C34 120.16(6) yes
C32 C33 H331 121.4 no
C34 C33 H331 118.1 no
C33 C34 C35 121.46(6) yes
C33 C34 H341 122.4 no
C35 C34 H341 116.0 no
C34 C35 C36 117.96(5) yes
C34 C35 C38 121.01(5) yes
C36 C35 C38 121.02(5) yes
C35 C36 C37 121.40(6) yes
C35 C36 H361 121.0 no
C37 C36 H361 117.3 no
C32 C37 C36 120.07(6) yes
C32 C37 H371 116.6 no
C36 C37 H371 123.2 no
C35 C38 C39 112.14(7) yes
C35 C38 C40 112.12(7) yes
C39 C38 C40 109.62(7) yes
C35 C38 H381 108.0 no
C39 C38 H381 113.6 no
C40 C38 H381 100.9 no
C38 C39 H391 111.3 no
C38 C39 H392 104.3 no
H391 C39 H392 109.5 no
C38 C39 H393 112.7 no
H391 C39 H393 109.5 no
H392 C39 H393 109.5 no
C38 C40 H401 110.0 no
C38 C40 H402 118.2 no
H401 C40 H402 109.5 no
C38 C40 H403 99.6 no
H401 C40 H403 109.5 no
H402 C40 H403 109.5 no
C2 N41 C42 130.13(6) yes
C2 N41 H411 115.2 no
C42 N41 H411 114.4 no
N41 C42 C43 120.50(5) yes
N41 C42 C47 120.55(5) yes
C43 C42 C47 118.94(5) yes
C42 C43 C44 120.12(6) yes
C42 C43 H431 120.8 no
C44 C43 H431 119.1 no
C43 C44 C45 121.44(6) yes
C43 C44 H441 121.4 no
C45 C44 H441 117.2 no
C44 C45 C46 117.97(5) yes
C44 C45 C48 121.00(5) yes
C46 C45 C48 121.02(5) yes
C45 C46 C47 121.42(6) yes
C45 C46 H461 120.3 no
C47 C46 H461 118.3 no
C42 C47 C46 120.10(6) yes
C42 C47 H471 117.6 no
C46 C47 H471 122.2 no
C45 C48 C49 112.12(7) yes
C45 C48 C50 112.12(7) yes
C49 C48 C50 109.61(7) yes
C45 C48 H481 110.1 no
C49 C48 H481 107.2 no
C50 C48 H481 105.3 no
C48 C49 H491 113.1 no
C48 C49 H492 109.1 no
H491 C49 H492 109.5 no
C48 C49 H493 106.2 no
H491 C49 H493 109.5 no
H492 C49 H493 109.5 no
C48 C50 H501 110.4 no
C48 C50 H502 113.8 no
H501 C50 H502 109.5 no
C48 C50 H503 104.1 no
H501 C50 H503 109.5 no
H502 C50 H503 109.5 no
O102 C102 N131 123.65(5) yes
O102 C102 N141 123.60(5) yes
N131 C102 N141 112.75(5) yes
C102 N131 C132 130.30(6) yes
C102 N131 H1311 113.8 no
C132 N131 H1311 115.8 no
N131 C132 C133 120.31(5) yes
N131 C132 C137 120.65(5) yes
C133 C132 C137 118.93(5) yes
C132 C133 C134 120.26(6) yes
C132 C133 H1331 119.1 no
C134 C133 H1331 120.6 no
C133 C134 C135 121.51(6) yes
C133 C134 H1341 119.8 no
C135 C134 H1341 118.7 no
C134 C135 C136 117.90(5) yes
C134 C135 C138 120.92(5) yes
C136 C135 C138 120.96(5) yes
C135 C136 C137 121.37(6) yes
C135 C136 H1361 118.8 no
C137 C136 H1361 119.8 no
C132 C137 C136 119.99(6) yes
C132 C137 H1371 119.3 no
C136 C137 H1371 120.7 no
C135 C138 C139 112.15(6) yes
C135 C138 C140 112.05(6) yes
C139 C138 C140 109.59(7) yes
C135 C138 H1381 110.1 no
C139 C138 H1381 104.2 no
C140 C138 H1381 108.4 no
C138 C139 H1391 112.4 no
C138 C139 H1392 112.7 no
H1391 C139 H1392 109.5 no
C138 C139 H1393 103.1 no
H1391 C139 H1393 109.5 no
H1392 C139 H1393 109.5 no
C138 C140 H1401 111.1 no
C138 C140 H1402 110.0 no
H1401 C140 H1402 109.5 no
C138 C140 H1403 107.3 no
H1401 C140 H1403 109.5 no
H1402 C140 H1403 109.5 no
C102 N141 C142 130.14(6) yes
C102 N141 H1411 113.9 no
C142 N141 H1411 115.9 no
N141 C142 C143 120.48(5) yes
N141 C142 C147 120.56(5) yes
C143 C142 C147 118.95(5) yes
C142 C143 C144 120.12(6) yes
C142 C143 H1431 118.7 no
C144 C143 H1431 121.2 no
C143 C144 C145 121.43(6) yes
C143 C144 H1441 119.3 no
C145 C144 H1441 119.3 no
C144 C145 C146 117.97(5) yes
C144 C145 C148 121.02(5) yes
C146 C145 C148 121.01(5) yes
C145 C146 C147 121.43(6) yes
C145 C146 H1461 118.2 no
C147 C146 H1461 120.3 no
C142 C147 C146 120.10(6) yes
C142 C147 H1471 119.7 no
C146 C147 H1471 120.2 no
C145 C148 C149 112.12(6) yes
C145 C148 C150 112.12(7) yes
C149 C148 C150 109.63(7) yes
C145 C148 H1481 110.0 no
C149 C148 H1481 107.6 no
C150 C148 H1481 105.0 no
C148 C149 H1491 111.7 no
C148 C149 H1492 110.1 no
H1491 C149 H1492 109.5 no
C148 C149 H1493 106.6 no
H1491 C149 H1493 109.5 no
H1492 C149 H1493 109.5 no
C148 C150 H1501 111.6 no
C148 C150 H1502 112.7 no
H1501 C150 H1502 109.5 no
C148 C150 H1503 103.9 no
H1501 C150 H1503 109.5 no
H1502 C150 H1503 109.5 no
O3 C3 N51 123.5(4) yes
O3 C3 N61 122.6(3) yes
N51 C3 N61 113.9(3) yes
C3 N51 C52 132.9(2) yes
C3 N51 H511 113.4 no
C52 N51 H511 113.7 no
N51 C52 C53 120.46(4) yes
N51 C52 C57 120.60(4) yes
C53 C52 C57 118.94(3) yes
C52 C53 C54 120.20(4) yes
C52 C53 H531 119.3 no
C54 C53 H531 120.5 no
C53 C54 C55 121.50(4) yes
C53 C54 H541 119.9 no
C55 C54 H541 118.6 no
C54 C55 C56 117.97(3) yes
C54 C55 C58 120.93(5) yes
C56 C55 C58 121.10(5) yes
C54 C55 C56 117.97(3) yes
C54 C55 C158 121.02(5) yes
C56 C55 C158 121.01(5) yes
C55 C56 C57 121.36(4) yes
C55 C56 H561 118.9 no
C57 C56 H561 119.8 no
C52 C57 C56 120.02(4) yes
C52 C57 H571 119.2 no
C56 C57 H571 120.8 no
C55 C58 C59 112.20(6) yes
C55 C58 C60 112.14(6) yes
C59 C58 C60 109.71(7) yes
C55 C58 H581 110.4 no
C59 C58 H581 102.1 no
C60 C58 H581 109.8 no
C58 C59 H591 112.7 no
C58 C59 H592 114.3 no
H591 C59 H592 109.5 no
C58 C59 H593 101.0 no
H591 C59 H593 109.5 no
H592 C59 H593 109.5 no
C58 C60 H601 111.1 no
C58 C60 H602 108.8 no
H601 C60 H602 109.5 no
C58 C60 H603 108.4 no
H601 C60 H603 109.5 no
H602 C60 H603 109.5 no
C3 N61 C62 131.2(2) yes
C3 N61 H611 114.2 no
C62 N61 H611 114.6 no
N61 C62 C63 120.48(4) yes
N61 C62 C67 120.57(4) yes
C63 C62 C67 118.94(3) yes
C62 C63 C64 120.16(4) yes
C62 C63 H631 119.2 no
C64 C63 H631 120.7 no
C63 C64 C65 121.48(4) yes
C63 C64 H641 119.8 no
C65 C64 H641 118.7 no
C64 C65 C66 117.97(3) yes
C64 C65 C68 121.00(5) yes
C66 C65 C68 121.02(5) yes
C64 C65 C66 117.97(3) yes
C64 C65 C168 120.97(5) yes
C66 C65 C168 121.05(5) yes
C65 C66 C67 121.40(4) yes
C65 C66 H661 118.8 no
C67 C66 H661 119.8 no
C62 C67 C66 120.06(4) yes
C62 C67 H671 119.2 no
C66 C67 H671 120.7 no
C65 C68 C69 112.10(7) yes
C65 C68 C70 112.12(7) yes
C69 C68 C70 109.63(7) yes
C65 C68 H681 109.8 no
C69 C68 H681 109.9 no
C70 C68 H681 102.9 no
C68 C69 H691 111.2 no
C68 C69 H692 108.3 no
H691 C69 H692 109.5 no
C68 C69 H693 108.9 no
H691 C69 H693 109.5 no
H692 C69 H693 109.5 no
C68 C70 H701 112.1 no
C68 C70 H702 114.3 no
H701 C70 H702 109.5 no
C68 C70 H703 101.7 no
H701 C70 H703 109.5 no
H702 C70 H703 109.5 no
C55 C158 C159 112.12(7) yes
C55 C158 C160 112.12(7) yes
C159 C158 C160 109.63(7) yes
C55 C158 H1581 110.2 no
C159 C158 H1581 103.3 no
C160 C158 H1581 109.0 no
C158 C159 H1591 111.2 no
C158 C159 H1592 102.2 no
H1591 C159 H1592 109.5 no
C158 C159 H1593 114.8 no
H1591 C159 H1593 109.5 no
H1592 C159 H1593 109.5 no
C158 C160 H1601 112.4 no
C158 C160 H1602 108.0 no
H1601 C160 H1602 109.5 no
C158 C160 H1603 108.0 no
H1601 C160 H1603 109.5 no
H1602 C160 H1603 109.5 no
C65 C168 C169 112.21(6) yes
C65 C168 C170 112.11(7) yes
C169 C168 C170 109.63(7) yes
C65 C168 H1681 110.3 no
C169 C168 H1681 107.8 no
C170 C168 H1681 104.5 no
C168 C169 H1691 112.1 no
C168 C169 H1692 109.5 no
H1691 C169 H1692 109.5 no
C168 C169 H1693 106.8 no
H1691 C169 H1693 109.5 no
H1692 C169 H1693 109.5 no
C168 C170 H1701 111.5 no
C168 C170 H1702 103.3 no
H1701 C170 H1702 109.5 no
C168 C170 H1703 113.3 no
H1701 C170 H1703 109.5 no
H1702 C170 H1703 109.5 no
O4 C4 N71 123.54(6) yes
O4 C4 N81 123.53(6) yes
N71 C4 N81 112.87(6) yes
C4 N71 C72 130.06(6) yes
C4 N71 H711 113.7 no
C72 N71 H711 116.2 no
N71 C72 C73 120.54(5) yes
N71 C72 C77 120.53(5) yes
C73 C72 C77 118.93(5) yes
C72 C73 C74 120.11(6) yes
C72 C73 H731 118.9 no
C74 C73 H731 120.9 no
C73 C74 C75 121.44(6) yes
C73 C74 H741 119.5 no
C75 C74 H741 119.0 no
C74 C75 C76 117.98(5) yes
C74 C75 C78 121.02(5) yes
C76 C75 C78 121.01(5) yes
C75 C76 C77 121.44(6) yes
C75 C76 H761 118.5 no
C77 C76 H761 120.1 no
C72 C77 C76 120.11(6) yes
C72 C77 H771 119.5 no
C76 C77 H771 120.4 no
C75 C78 C79 112.12(7) yes
C75 C78 C80 112.13(7) yes
C79 C78 C80 109.62(7) yes
C75 C78 H781 110.5 no
C79 C78 H781 101.4 no
C80 C78 H781 110.6 no
C78 C79 H791 112.5 no
C78 C79 H792 115.2 no
H791 C79 H792 109.5 no
C78 C79 H793 100.3 no
H791 C79 H793 109.5 no
H792 C79 H793 109.5 no
C78 C80 H801 111.4 no
C78 C80 H802 107.4 no
H801 C80 H802 109.5 no
C78 C80 H803 109.6 no
H801 C80 H803 109.5 no
H802 C80 H803 109.5 no
C4 N81 C82 130.07(6) yes
C4 N81 H811 114.4 no
C82 N81 H811 115.5 no
N81 C82 C83 120.51(5) yes
N81 C82 C87 120.55(5) yes
C83 C82 C87 118.94(5) yes
C82 C83 C84 120.13(6) yes
C82 C83 H831 119.5 no
C84 C83 H831 120.4 no
C83 C84 C85 121.45(6) yes
C83 C84 H841 120.1 no
C85 C84 H841 118.4 no
C84 C85 C86 117.97(5) yes
C84 C85 C88 121.02(5) yes
C86 C85 C88 121.01(5) yes
C85 C86 C87 121.42(6) yes
C85 C86 H861 119.1 no
C87 C86 H861 119.5 no
C82 C87 C86 120.09(6) yes
C82 C87 H871 118.9 no
C86 C87 H871 121.0 no
C85 C88 C89 112.14(7) yes
C85 C88 C90 112.14(7) yes
C89 C88 C90 109.63(7) yes
C85 C88 H881 109.9 no
C89 C88 H881 105.8 no
C90 C88 H881 107.0 no
C88 C89 H891 111.1 no
C88 C89 H892 104.6 no
H891 C89 H892 109.5 no
C88 C89 H893 112.6 no
H891 C89 H893 109.5 no
H892 C89 H893 109.5 no
C88 C90 H901 112.2 no
C88 C90 H902 105.9 no
H901 C90 H902 109.5 no
C88 C90 H903 110.2 no
H901 C90 H903 109.5 no
H902 C90 H903 109.5 no
O104 C104 N171 123.58(5) yes
O104 C104 N181 123.56(5) yes
N171 C104 N181 112.84(5) yes
C104 N171 C172 130.13(6) yes
C104 N171 H1711 113.9 no
C172 N171 H1711 115.9 no
N171 C172 C173 120.44(5) yes
N171 C172 C177 120.61(5) yes
C173 C172 C177 118.94(5) yes
C172 C173 C174 120.22(6) yes
C172 C173 H1731 118.9 no
C174 C173 H1731 120.8 no
C173 C174 C175 121.54(6) yes
C173 C174 H1741 119.5 no
C175 C174 H1741 118.9 no
C174 C175 C176 117.96(5) yes
C174 C175 C178 120.93(5) yes
C176 C175 C178 121.08(5) yes
C175 C176 C177 121.33(6) yes
C175 C176 H1761 118.6 no
C177 C176 H1761 120.1 no
C172 C177 C176 120.00(6) yes
C172 C177 H1771 119.5 no
C176 C177 H1771 120.5 no
C175 C178 C179 112.11(7) yes
C175 C178 C180 112.19(6) yes
C179 C178 C180 109.66(7) yes
C175 C178 H1781 109.9 no
C179 C178 H1781 106.7 no
C180 C178 H1781 106.0 no
C178 C179 H1791 111.2 no
C178 C179 H1792 111.6 no
H1791 C179 H1792 109.5 no
C178 C179 H1793 105.6 no
H1791 C179 H1793 109.5 no
H1792 C179 H1793 109.5 no
C178 C180 H1801 112.1 no
C178 C180 H1802 111.3 no
H1801 C180 H1802 109.5 no
C178 C180 H1803 104.9 no
H1801 C180 H1803 109.5 no
H1802 C180 H1803 109.5 no
C104 N181 C182 130.11(6) yes
C104 N181 H1811 114.5 no
C182 N181 H1811 115.4 no
N181 C182 C183 120.44(5) yes
N181 C182 C187 120.60(5) yes
C183 C182 C187 118.95(5) yes
C182 C183 C184 120.18(6) yes
C182 C183 H1831 119.8 no
C184 C183 H1831 120.1 no
C183 C184 C185 121.46(6) yes
C183 C184 H1841 120.4 no
C185 C184 H1841 118.1 no
C184 C185 C186 117.98(5) yes
C184 C185 C188 121.00(5) yes
C186 C185 C188 121.02(5) yes
C185 C186 C187 121.39(6) yes
C185 C186 H1861 119.4 no
C187 C186 H1861 119.2 no
C182 C187 C186 120.04(6) yes
C182 C187 H1871 118.7 no
C186 C187 H1871 121.3 no
C185 C188 C189 112.12(6) yes
C185 C188 C190 112.11(7) yes
C189 C188 C190 109.62(7) yes
C185 C188 H1881 109.8 no
C189 C188 H1881 105.6 no
C190 C188 H1881 107.3 no
C188 C189 H1891 111.6 no
C188 C189 H1892 104.4 no
H1891 C189 H1892 109.5 no
C188 C189 H1893 112.2 no
H1891 C189 H1893 109.5 no
H1892 C189 H1893 109.5 no
C188 C190 H1901 111.6 no
C188 C190 H1902 106.2 no
H1901 C190 H1902 109.5 no
C188 C190 H1903 110.6 no
H1901 C190 H1903 109.5 no
H1902 C190 H1903 109.5 no
C18 C20 H201 111.8 no
C18 C20 H202 111.6 no
H201 C20 H202 109.5 no
C18 C20 H203 104.9 no
H201 C20 H203 109.5 no
H202 C20 H203 109.5 no
C118 C120 H1201 111.2 no
C118 C120 H1202 111.9 no
H1201 C120 H1202 109.5 no
C118 C120 H1203 105.2 no
H1201 C120 H1203 109.5 no
H1202 C120 H1203 109.5 no
C202 N201 C206 110.6(3) yes
C202 N201 C210 106.0(3) yes
C206 N201 C210 111.4(3) yes
C202 N201 C214 110.7(3) yes
C206 N201 C214 107.1(3) yes
C210 N201 C214 111.1(3) yes
N201 C202 C203 116.0(3) yes
N201 C202 H2021 107.7 no
C203 C202 H2021 108.0 no
N201 C202 H2022 107.9 no
C203 C202 H2022 107.7 no
H2021 C202 H2022 109.5 no
C202 C203 C204 110.6(4) yes
C202 C203 H2031 109.1 no
C204 C203 H2031 108.9 no
C202 C203 H2032 109.4 no
C204 C203 H2032 109.4 no
H2031 C203 H2032 109.5 no
C203 C204 C205 114.7(4) yes
C203 C204 H2041 108.6 no
C205 C204 H2041 108.0 no
C203 C204 H2042 108.1 no
C205 C204 H2042 107.9 no
H2041 C204 H2042 109.5 no
C204 C205 H2051 110.2 no
C204 C205 H2052 109.0 no
H2051 C205 H2052 109.5 no
C204 C205 H2053 109.2 no
H2051 C205 H2053 109.5 no
H2052 C205 H2053 109.5 no
N201 C206 C207 115.6(3) yes
N201 C206 H2061 107.9 no
C207 C206 H2061 108.0 no
N201 C206 H2062 107.8 no
C207 C206 H2062 107.9 no
H2061 C206 H2062 109.5 no
C206 C207 C208 111.1(3) yes
C206 C207 H2071 109.1 no
C208 C207 H2071 109.1 no
C206 C207 H2072 109.2 no
C208 C207 H2072 108.9 no
H2071 C207 H2072 109.5 no
C207 C208 C209 115.1(4) yes
C207 C208 H2081 107.9 no
C209 C208 H2081 108.1 no
C207 C208 H2082 108.1 no
C209 C208 H2082 108.1 no
H2081 C208 H2082 109.5 no
C208 C209 H2091 109.5 no
C208 C209 H2092 109.4 no
H2091 C209 H2092 109.5 no
C208 C209 H2093 109.4 no
H2091 C209 H2093 109.5 no
H2092 C209 H2093 109.5 no
N201 C210 C211 115.4(3) yes
N201 C210 H2101 108.0 no
C211 C210 H2101 107.9 no
N201 C210 H2102 108.0 no
C211 C210 H2102 108.0 no
H2101 C210 H2102 109.5 no
C210 C211 C212 111.2(4) yes
C210 C211 H2111 109.2 no
C212 C211 H2111 109.1 no
C210 C211 H2112 109.1 no
C212 C211 H2112 108.9 no
H2111 C211 H2112 109.5 no
C211 C212 C213 114.0(4) yes
C211 C212 H2121 108.0 no
C213 C212 H2121 108.8 no
C211 C212 H2122 108.3 no
C213 C212 H2122 108.3 no
H2121 C212 H2122 109.5 no
C212 C213 H2131 109.2 no
C212 C213 H2132 109.3 no
H2131 C213 H2132 109.5 no
C212 C213 H2133 109.9 no
H2131 C213 H2133 109.5 no
H2132 C213 H2133 109.5 no
N201 C214 C215 114.8(3) yes
N201 C214 H2141 108.1 no
C215 C214 H2141 108.0 no
N201 C214 H2142 108.1 no
C215 C214 H2142 108.2 no
H2141 C214 H2142 109.5 no
C214 C215 C216 112.0(4) yes
C214 C215 H2151 109.0 no
C216 C215 H2151 109.0 no
C214 C215 H2152 108.7 no
C216 C215 H2152 108.6 no
H2151 C215 H2152 109.5 no
C215 C216 C217 111.2(5) yes
C215 C216 H2161 108.8 no
C217 C216 H2161 109.1 no
C215 C216 H2162 109.2 no
C217 C216 H2162 109.1 no
H2161 C216 H2162 109.5 no
C216 C217 H2171 109.4 no
C216 C217 H2172 109.4 no
H2171 C217 H2172 109.5 no
C216 C217 H2173 109.5 no
H2171 C217 H2173 109.5 no
H2172 C217 H2173 109.5 no
C222 N221 C226 110.3(4) yes
C222 N221 C230 107.3(3) yes
C226 N221 C230 110.9(3) yes
C222 N221 C234 110.2(3) yes
C226 N221 C234 107.8(3) yes
C230 N221 C234 110.2(4) yes
N221 C222 C223 115.1(3) yes
N221 C222 H2221 108.0 no
C223 C222 H2221 107.8 no
N221 C222 H2222 108.2 no
C223 C222 H2222 108.1 no
H2221 C222 H2222 109.5 no
C222 C223 C224 111.0(4) yes
C222 C223 H2231 109.2 no
C224 C223 H2231 109.0 no
C222 C223 H2232 109.0 no
C224 C223 H2232 109.1 no
H2231 C223 H2232 109.5 no
C223 C224 C225 111.0(4) yes
C223 C224 H2241 109.0 no
C225 C224 H2241 109.5 no
C223 C224 H2242 108.8 no
C225 C224 H2242 109.1 no
H2241 C224 H2242 109.5 no
C224 C225 H2251 109.0 no
C224 C225 H2252 109.4 no
H2251 C225 H2252 109.5 no
C224 C225 H2253 109.9 no
H2251 C225 H2253 109.5 no
H2252 C225 H2253 109.5 no
N221 C226 C227 115.0(4) yes
N221 C226 H2261 108.0 no
C227 C226 H2261 107.9 no
N221 C226 H2262 108.1 no
C227 C226 H2262 108.2 no
H2261 C226 H2262 109.5 no
C226 C227 C228 111.8(5) yes
C226 C227 H2271 109.1 no
C228 C227 H2271 108.9 no
C226 C227 H2272 108.7 no
C228 C227 H2272 108.8 no
H2271 C227 H2272 109.5 no
C227 C228 C229 113.4(5) yes
C227 C228 H2281 108.5 no
C229 C228 H2281 108.3 no
C227 C228 H2282 108.5 no
C229 C228 H2282 108.5 no
H2281 C228 H2282 109.5 no
C228 C229 H2291 109.6 no
C228 C229 H2292 109.5 no
H2291 C229 H2292 109.5 no
C228 C229 H2293 109.3 no
H2291 C229 H2293 109.5 no
H2292 C229 H2293 109.5 no
N221 C230 C231 115.1(3) yes
N221 C230 H2301 107.8 no
C231 C230 H2301 107.9 no
N221 C230 H2302 108.2 no
C231 C230 H2302 108.4 no
H2301 C230 H2302 109.5 no
C230 C231 C232 111.9(4) yes
C230 C231 H2311 109.2 no
C232 C231 H2311 109.0 no
C230 C231 H2312 108.7 no
C232 C231 H2312 108.5 no
H2311 C231 H2312 109.5 no
C231 C232 C233 113.4(4) yes
C231 C232 H2321 108.2 no
C233 C232 H2321 108.2 no
C231 C232 H2322 108.7 no
C233 C232 H2322 108.8 no
H2321 C232 H2322 109.5 no
C232 C233 H2331 109.5 no
C232 C233 H2332 109.8 no
H2331 C233 H2332 109.5 no
C232 C233 H2333 109.2 no
H2331 C233 H2333 109.5 no
H2332 C233 H2333 109.5 no
N221 C234 C235 115.6(4) yes
N221 C234 H2341 107.9 no
C235 C234 H2341 108.0 no
N221 C234 H2342 107.8 no
C235 C234 H2342 108.1 no
H2341 C234 H2342 109.5 no
C234 C235 C236 112.6(5) yes
C234 C235 H2351 108.5 no
C236 C235 H2351 109.2 no
C234 C235 H2352 108.4 no
C236 C235 H2352 108.7 no
H2351 C235 H2352 109.5 no
C235 C236 C237 112.9(7) yes
C235 C236 H2361 108.7 no
C237 C236 H2361 108.1 no
C235 C236 H2362 109.0 no
C237 C236 H2362 108.6 no
H2361 C236 H2362 109.5 no
C236 C237 H2371 109.6 no
C236 C237 H2372 109.7 no
H2371 C237 H2372 109.5 no
C236 C237 H2373 109.1 no
H2371 C237 H2373 109.5 no
H2372 C237 H2373 109.5 no

loop_
_geom_bond_atom_site_label_1
_geom_bond_atom_site_label_2
_geom_bond_distance
_geom_bond_publ_flag
O1 C1 1.212(6) yes
C1 N11 1.349(5) yes
C1 N21 1.360(5) yes
N11 C12 1.420(4) yes
N11 H111 0.950 no
C12 C13 1.381(5) yes
C12 C17 1.394(5) yes
C13 C14 1.389(5) yes
C13 H131 0.950 no
C14 C15 1.380(5) yes
C14 H141 0.950 no
C15 C16 1.386(5) yes
C15 C18 1.539(4) yes
C16 C17 1.383(5) yes
C16 H161 0.950 no
C17 H171 0.950 no
C18 C19 1.508(6) yes
C18 C20 1.502(6) yes
C18 H181 0.950 no
C19 H191 0.950 no
C19 H192 0.950 no
C19 H193 0.950 no
N21 C22 1.415(4) yes
N21 H211 0.950 no
C22 C23 1.381(5) yes
C22 C27 1.390(5) yes
C23 C24 1.385(5) yes
C23 H231 0.950 no
C24 C25 1.380(5) yes
C24 H241 0.950 no
C25 C26 1.382(5) yes
C25 C28 1.534(4) yes
C26 C27 1.381(5) yes
C26 H261 0.950 no
C27 H271 0.950 no
C28 C29 1.504(6) yes
C28 C30 1.506(6) yes
C28 H281 0.950 no
C29 H291 0.950 no
C29 H292 0.950 no
C29 H293 0.950 no
C30 H301 0.950 no
C30 H302 0.950 no
C30 H303 0.950 no
O101 C101 1.212(5) yes
C101 N111 1.345(5) yes
C101 N121 1.359(5) yes
N111 C112 1.422(4) yes
N111 H1111 0.950 no
C112 C113 1.376(5) yes
C112 C117 1.392(5) yes
C113 C114 1.382(5) yes
C113 H1131 0.950 no
C114 C115 1.382(5) yes
C114 H1141 0.950 no
C115 C116 1.375(5) yes
C115 C118 1.531(4) yes
C116 C117 1.378(5) yes
C116 H1161 0.950 no
C117 H1171 0.950 no
C118 C119 1.502(6) yes
C118 C120 1.480(6) yes
C118 H1181 0.950 no
C119 H1191 0.950 no
C119 H1192 0.950 no
C119 H1193 0.950 no
N121 C122 1.414(4) yes
N121 H1211 0.950 no
C122 C123 1.375(5) yes
C122 C127 1.393(5) yes
C123 C124 1.384(5) yes
C123 H1231 0.950 no
C124 C125 1.385(5) yes
C124 H1241 0.950 no
C125 C126 1.373(5) yes
C125 C128 1.528(4) yes
C126 C127 1.380(5) yes
C126 H1261 0.950 no
C127 H1271 0.950 no
C128 C129 1.503(6) yes
C128 C130 1.506(6) yes
C128 H1281 0.950 no
C129 H1291 0.950 no
C129 H1292 0.950 no
C129 H1293 0.950 no
C130 H1301 0.950 no
C130 H1302 0.950 no
C130 H1303 0.950 no
O2 C2 1.219(6) yes
C2 N31 1.348(6) yes
C2 N41 1.355(6) yes
N31 C32 1.411(4) yes
N31 H311 0.950 no
C32 C33 1.379(5) yes
C32 C37 1.394(5) yes
C33 C34 1.384(5) yes
C33 H331 0.950 no
C34 C35 1.384(5) yes
C34 H341 0.950 no
C35 C36 1.380(5) yes
C35 C38 1.535(4) yes
C36 C37 1.381(5) yes
C36 H361 0.950 no
C37 H371 0.950 no
C38 C39 1.504(6) yes
C38 C40 1.497(6) yes
C38 H381 0.950 no
C39 H391 0.950 no
C39 H392 0.950 no
C39 H393 0.950 no
C40 H401 0.950 no
C40 H402 0.950 no
C40 H403 0.950 no
N41 C42 1.413(4) yes
N41 H411 0.950 no
C42 C43 1.379(5) yes
C42 C47 1.384(5) yes
C43 C44 1.384(5) yes
C43 H431 0.950 no
C44 C45 1.376(5) yes
C44 H441 0.950 no
C45 C46 1.377(5) yes
C45 C48 1.533(4) yes
C46 C47 1.382(5) yes
C46 H461 0.950 no
C47 H471 0.950 no
C48 C49 1.502(6) yes
C48 C50 1.501(6) yes
C48 H481 0.950 no
C49 H491 0.950 no
C49 H492 0.950 no
C49 H493 0.950 no
C50 H501 0.950 no
C50 H502 0.950 no
C50 H503 0.950 no
O102 C102 1.227(4) yes
C102 N131 1.344(4) yes
C102 N141 1.345(4) yes
N131 C132 1.402(4) yes
N131 H1311 0.950 no
C132 C133 1.367(4) yes
C132 C137 1.390(4) yes
C133 C134 1.382(4) yes
C133 H1331 0.950 no
C134 C135 1.369(4) yes
C134 H1341 0.950 no
C135 C136 1.381(4) yes
C135 C138 1.528(4) yes
C136 C137 1.373(4) yes
C136 H1361 0.950 no
C137 H1371 0.950 no
C138 C139 1.498(6) yes
C138 C140 1.499(5) yes
C138 H1381 0.950 no
C139 H1391 0.950 no
C139 H1392 0.950 no
C139 H1393 0.950 no
C140 H1401 0.950 no
C140 H1402 0.950 no
C140 H1403 0.950 no
N141 C142 1.407(4) yes
N141 H1411 0.950 no
C142 C143 1.371(5) yes
C142 C147 1.387(4) yes
C143 C144 1.378(4) yes
C143 H1431 0.950 no
C144 C145 1.378(5) yes
C144 H1441 0.950 no
C145 C146 1.371(5) yes
C145 C148 1.532(4) yes
C146 C147 1.374(4) yes
C146 H1461 0.950 no
C147 H1471 0.950 no
C148 C149 1.503(6) yes
C148 C150 1.498(6) yes
C148 H1481 0.950 no
C149 H1491 0.950 no
C149 H1492 0.950 no
C149 H1493 0.950 no
C150 H1501 0.950 no
C150 H1502 0.950 no
C150 H1503 0.950 no
O3 C3 1.228(4) yes
C3 N51 1.323(5) yes
C3 N61 1.341(5) yes
N51 C52 1.409(3) yes
N51 H511 0.950 no
C52 C53 1.374(3) yes
C52 C57 1.394(3) yes
C53 C54 1.385(3) yes
C53 H531 0.950 no
C54 C55 1.378(3) yes
C54 H541 0.950 no
C55 C56 1.381(3) yes
C55 C58 1.533(4) yes
C55 C56 1.381(3) yes
C55 C158 1.530(4) yes
C56 C57 1.380(3) yes
C56 H561 0.950 no
C57 H571 0.950 no
C58 C59 1.499(6) yes
C58 C60 1.489(6) yes
C58 H581 0.950 no
C59 H591 0.950 no
C59 H592 0.950 no
C59 H593 0.950 no
C60 H601 0.950 no
C60 H602 0.950 no
C60 H603 0.950 no
N61 C62 1.413(3) yes
N61 H611 0.950 no
C62 C63 1.378(3) yes
C62 C67 1.387(3) yes
C63 C64 1.385(3) yes
C63 H631 0.950 no
C64 C65 1.378(3) yes
C64 H641 0.950 no
C65 C66 1.377(3) yes
C65 C68 1.526(4) yes
C65 C66 1.377(3) yes
C65 C168 1.538(4) yes
C66 C67 1.385(3) yes
C66 H661 0.950 no
C67 H671 0.950 no
C68 C69 1.502(6) yes
C68 C70 1.506(6) yes
C68 H681 0.950 no
C69 H691 0.950 no
C69 H692 0.950 no
C69 H693 0.950 no
C70 H701 0.950 no
C70 H702 0.950 no
C70 H703 0.950 no
C158 C159 1.494(6) yes
C158 C160 1.499(6) yes
C158 H1581 0.950 no
C159 H1591 0.950 no
C159 H1592 0.950 no
C159 H1593 0.950 no
C160 H1601 0.950 no
C160 H1602 0.950 no
C160 H1603 0.950 no
C168 C169 1.514(6) yes
C168 C170 1.486(6) yes
C168 H1681 0.950 no
C169 H1691 0.950 no
C169 H1692 0.950 no
C169 H1693 0.950 no
C170 H1701 0.950 no
C170 H1702 0.950 no
C170 H1703 0.950 no
O4 C4 1.215(6) yes
C4 N71 1.360(6) yes
C4 N81 1.351(6) yes
N71 C72 1.416(4) yes
N71 H711 0.950 no
C72 C73 1.386(5) yes
C72 C77 1.387(5) yes
C73 C74 1.385(5) yes
C73 H731 0.950 no
C74 C75 1.383(5) yes
C74 H741 0.950 no
C75 C76 1.381(5) yes
C75 C78 1.530(4) yes
C76 C77 1.385(5) yes
C76 H761 0.950 no
C77 H771 0.950 no
C78 C79 1.490(6) yes
C78 C80 1.503(6) yes
C78 H781 0.950 no
C79 H791 0.950 no
C79 H792 0.950 no
C79 H793 0.950 no
C80 H801 0.950 no
C80 H802 0.950 no
C80 H803 0.950 no
N81 C82 1.417(4) yes
N81 H811 0.950 no
C82 C83 1.379(5) yes
C82 C87 1.392(5) yes
C83 C84 1.386(5) yes
C83 H831 0.950 no
C84 C85 1.384(5) yes
C84 H841 0.950 no
C85 C86 1.377(5) yes
C85 C88 1.535(4) yes
C86 C87 1.385(5) yes
C86 H861 0.950 no
C87 H871 0.950 no
C88 C89 1.497(6) yes
C88 C90 1.497(6) yes
C88 H881 0.950 no
C89 H891 0.950 no
C89 H892 0.950 no
C89 H893 0.950 no
C90 H901 0.950 no
C90 H902 0.950 no
C90 H903 0.950 no
O104 C104 1.216(4) yes
C104 N171 1.353(4) yes
C104 N181 1.343(4) yes
N171 C172 1.412(4) yes
N171 H1711 0.950 no
C172 C173 1.374(4) yes
C172 C177 1.393(4) yes
C173 C174 1.389(4) yes
C173 H1731 0.950 no
C174 C175 1.373(4) yes
C174 H1741 0.950 no
C175 C176 1.384(5) yes
C175 C178 1.532(4) yes
C176 C177 1.382(4) yes
C176 H1761 0.950 no
C177 H1771 0.950 no
C178 C179 1.482(6) yes
C178 C180 1.493(6) yes
C178 H1781 0.950 no
C179 H1791 0.950 no
C179 H1792 0.950 no
C179 H1793 0.950 no
C180 H1801 0.950 no
C180 H1802 0.950 no
C180 H1803 0.950 no
N181 C182 1.409(4) yes
N181 H1811 0.950 no
C182 C183 1.376(4) yes
C182 C187 1.390(4) yes
C183 C184 1.378(4) yes
C183 H1831 0.950 no
C184 C185 1.378(4) yes
C184 H1841 0.950 no
C185 C186 1.379(4) yes
C185 C188 1.527(4) yes
C186 C187 1.374(4) yes
C186 H1861 0.950 no
C187 H1871 0.950 no
C188 C189 1.503(6) yes
C188 C190 1.504(5) yes
C188 H1881 0.950 no
C189 H1891 0.950 no
C189 H1892 0.950 no
C189 H1893 0.950 no
C190 H1901 0.950 no
C190 H1902 0.950 no
C190 H1903 0.950 no
C20 H201 0.950 no
C20 H202 0.950 no
C20 H203 0.950 no
C120 H1201 0.950 no
C120 H1202 0.950 no
C120 H1203 0.950 no
N201 C202 1.530(5) yes
N201 C206 1.514(5) yes
N201 C210 1.526(5) yes
N201 C214 1.515(5) yes
C202 C203 1.498(6) yes
C202 H2021 0.950 no
C202 H2022 0.950 no
C203 C204 1.516(6) yes
C203 H2031 0.950 no
C203 H2032 0.950 no
C204 C205 1.498(7) yes
C204 H2041 0.950 no
C204 H2042 0.950 no
C205 H2051 0.950 no
C205 H2052 0.950 no
C205 H2053 0.950 no
C206 C207 1.522(5) yes
C206 H2061 0.950 no
C206 H2062 0.950 no
C207 C208 1.502(6) yes
C207 H2071 0.950 no
C207 H2072 0.950 no
C208 C209 1.482(6) yes
C208 H2081 0.950 no
C208 H2082 0.950 no
C209 H2091 0.950 no
C209 H2092 0.950 no
C209 H2093 0.950 no
C210 C211 1.504(6) yes
C210 H2101 0.950 no
C210 H2102 0.950 no
C211 C212 1.511(6) yes
C211 H2111 0.950 no
C211 H2112 0.950 no
C212 C213 1.494(7) yes
C212 H2121 0.950 no
C212 H2122 0.950 no
C213 H2131 0.950 no
C213 H2132 0.950 no
C213 H2133 0.950 no
C214 C215 1.508(6) yes
C214 H2141 0.950 no
C214 H2142 0.950 no
C215 C216 1.484(7) yes
C215 H2151 0.950 no
C215 H2152 0.950 no
C216 C217 1.530(8) yes
C216 H2161 0.950 no
C216 H2162 0.950 no
C217 H2171 0.950 no
C217 H2172 0.950 no
C217 H2173 0.950 no
N221 C222 1.526(5) yes
N221 C226 1.510(6) yes
N221 C230 1.520(5) yes
N221 C234 1.531(6) yes
C222 C223 1.515(6) yes
C222 H2221 0.950 no
C222 H2222 0.950 no
C223 C224 1.501(6) yes
C223 H2231 0.950 no
C223 H2232 0.950 no
C224 C225 1.516(7) yes
C224 H2241 0.950 no
C224 H2242 0.950 no
C225 H2251 0.950 no
C225 H2252 0.950 no
C225 H2253 0.950 no
C226 C227 1.506(7) yes
C226 H2261 0.950 no
C226 H2262 0.950 no
C227 C228 1.483(7) yes
C227 H2271 0.950 no
C227 H2272 0.950 no
C228 C229 1.480(9) yes
C228 H2281 0.950 no
C228 H2282 0.950 no
C229 H2291 0.950 no
C229 H2292 0.950 no
C229 H2293 0.950 no
C230 C231 1.512(6) yes
C230 H2301 0.950 no
C230 H2302 0.950 no
C231 C232 1.506(6) yes
C231 H2311 0.950 no
C231 H2312 0.950 no
C232 C233 1.495(7) yes
C232 H2321 0.950 no
C232 H2322 0.950 no
C233 H2331 0.950 no
C233 H2332 0.950 no
C233 H2333 0.950 no
C234 C235 1.505(8) yes
C234 H2341 0.950 no
C234 H2342 0.950 no
C235 C236 1.473(8) yes
C235 H2351 0.950 no
C235 H2352 0.950 no
C236 C237 1.502(11) yes
C236 H2361 0.950 no
C236 H2362 0.950 no
C237 H2371 0.950 no
C237 H2372 0.950 no
C237 H2373 0.950 no

loop_
_geom_hbond_atom_site_label_D
_geom_hbond_atom_site_label_H
_geom_hbond_atom_site_label_A
_geom_hbond_site_symmetry_A
_geom_hbond_angle_DHA
_geom_hbond_distance_DH
_geom_hbond_distance_HA
_geom_hbond_distance_DA
_geom_hbond_publ_flag
C17 H171 O1 . 124.2(2) 0.950 2.221 2.865(11) yes
C17 H171 O101 . 120.5(3) 0.950 2.550 3.140(11) yes
C27 H271 O101 . 122.0(4) 0.950 1.978 2.609(11) yes
C14 H1141 C119 . 120.6(10) 0.716 2.519 2.948(11) yes
C117 H1171 O1 . 124.3(3) 0.950 1.958 2.614(11) yes
C117 H1171 O101 . 125.20(19) 0.950 2.181 2.837(11) yes
C26 H1261 C130 . 128.5(8) 0.853 2.548 3.151(11) yes
C127 H1271 O101 . 121.8(2) 0.950 2.244 2.862(11) yes
C37 H371 O2 . 125.4(3) 0.950 2.244 2.900(11) yes
C37 H371 O102 . 123.3(3) 0.950 2.478 3.102(11) yes
C46 H461 C49 2_666 153.5(6) 0.950 2.203 3.083(11) yes
C47 H471 O2 . 127.0(3) 0.950 2.177 2.852(11) yes
C47 H471 O102 . 121.4(4) 0.950 2.024 2.647(11) yes
C149 H481 C45 . 131.8(10) 0.753 2.063 2.625(11) yes
C149 H481 C48 . 167.2(15) 0.753 0.950 1.692(11) yes
C149 H481 C49 . 146.0(14) 0.753 2.001 2.659(11) yes
C149 H481 C50 . 123.0(16) 0.753 1.977 2.469(11) yes
C149 H481 C145 . 122.3(12) 0.753 2.035 2.518(11) yes
C149 H481 C148 . 121.0(17) 0.753 0.970 1.503(11) yes
C149 H481 C150 . 146.3(14) 0.753 1.790 2.452(11) yes
C49 H492 C149 2_666 159.6(5) 0.950 2.008 2.917(11) yes
C50 H503 C160 7_665 125.9(6) 0.950 2.496 3.149(11) yes
C137 H1371 O2 . 126.3(4) 0.950 1.957 2.633(11) yes
C137 H1371 O102 . 120.85(16) 0.950 2.267 2.872(11) yes
C46 H1461 C49 2_666 161.1(10) 0.812 2.303 3.083(11) yes
C146 H1461 C49 2_666 168.0(3) 0.950 2.303 3.238(11) yes
C147 H1471 O2 . 127.5(4) 0.950 2.417 3.089(11) yes
C147 H1471 O102 . 121.31(17) 0.950 2.244 2.856(11) yes
C149 H1493 C49 2_666 160.2(5) 0.950 2.005 2.917(11) yes
C57 H571 O3 . 121.17(9) 0.950 2.318 2.925(11) yes
C59 H593 C50 13_655 132.8(4) 0.950 2.494 3.216(11) yes
C67 H671 O3 . 120.62(10) 0.950 2.292 2.894(11) yes
C169 H681 C70 . 141.0(6) 0.880 1.951 2.692(11) yes
C160 H1602 C50 13_655 133.6(5) 0.950 2.417 3.149(11) yes
C160 H1602 C150 13_655 157.0(3) 0.950 2.575 3.469(11) yes
C70 H1681 C168 . 120.0(10) 0.779 0.950 1.500(11) yes
C70 H1681 C169 . 144.7(7) 0.779 2.019 2.692(11) yes
C76 H761 C80 10_545 140.4(2) 0.950 2.589 3.376(11) yes
C77 H771 O4 . 124.6(2) 0.950 2.193 2.842(11) yes
C79 H791 C79 7_665 170.89(18) 0.950 2.381 3.322(11) yes
C87 H871 O4 . 125.1(2) 0.950 2.183 2.839(11) yes
C87 H871 O104 . 124.8(3) 0.950 2.539 3.179(11) yes
C190 H881 C89 . 128.9(10) 0.843 1.979 2.592(11) yes
C90 H903 C40 . 146.7(6) 0.950 2.587 3.421(11) yes
C76 H1761 C78 . 128.4(10) 0.793 1.964 2.534(11) yes
C76 H1761 C80 . 151.6(10) 0.793 2.220 2.942(11) yes
C76 H1761 C180 . 143.5(8) 0.793 2.520 3.193(11) yes
C177 H1771 O4 . 126.3(3) 0.950 2.584 3.238(11) yes
C177 H1771 O104 . 121.29(17) 0.950 2.259 2.869(11) yes
C80 H1803 C79 . 151.6(16) 0.832 1.682 2.446(11) yes
C80 H1803 C179 . 123.1(16) 0.832 2.575 3.109(11) yes
C187 H1871 O4 . 124.0(4) 0.950 1.829 2.488(11) yes
C187 H1871 O104 . 125.10(16) 0.950 2.188 2.843(11) yes
C211 H2112 O2 . 137.2(3) 0.950 2.497 3.259(11) yes
C215 H2152 O4 16_555 145.6(3) 0.950 2.337 3.166(11) yes
C231 H2312 O1 . 167.1(2) 0.950 2.586 3.519(11) yes
C234 H2341 O1 . 168.6(2) 0.950 2.363 3.299(11) yes

loop_
_platon_squeeze_void_nr
_platon_squeeze_void_average_x
_platon_squeeze_void_average_y
_platon_squeeze_void_average_z
_platon_squeeze_void_volume
_platon_squeeze_void_count_electrons
_platon_squeeze_void_content
1 0.000 0.000 0.000 11 0 ' '
2 0.000 0.000 0.235 707 83 ' '
3 0.000 0.000 0.500 160 25 ' '
4 0.000 0.000 0.765 707 83 ' '
5 0.267 0.018 0.174 16 0 ' '
6 0.430 0.043 0.390 24 1 ' '
7 0.290 0.054 0.056 24 1 ' '
8 0.418 0.066 0.507 15 0 ' '
9 0.685 0.084 0.159 15 0 ' '
10 0.720 0.097 0.277 24 1 ' '
11 0.667 0.333 0.099 705 83 ' '
12 0.667 0.333 0.568 705 83 ' '
13 0.946 0.237 0.056 24 1 ' '
14 0.982 0.249 0.174 16 0 ' '
15 0.667 0.333 0.833 160 25 ' '
16 0.376 0.280 0.277 24 1 ' '
17 0.249 0.267 0.826 16 0 ' '
18 0.237 0.290 0.944 24 1 ' '
19 0.400 0.315 0.159 15 0 ' '
20 0.667 0.333 0.333 10 0 ' '
21 0.934 0.351 0.507 15 0 ' '
22 0.097 0.376 0.723 24 1 ' '
23 0.957 0.387 0.390 24 1 ' '
24 0.084 0.400 0.841 15 0 ' '
25 0.351 0.418 0.493 15 0 ' '
26 0.387 0.430 0.610 24 1 ' '
27 0.333 0.667 0.432 704 83 ' '
28 0.333 0.667 0.902 705 83 ' '
29 0.613 0.570 0.390 24 1 ' '
30 0.333 0.667 0.167 160 25 ' '
31 0.649 0.582 0.507 15 0 ' '
32 0.916 0.600 0.159 15 0 ' '
33 0.043 0.613 0.610 24 1 ' '
34 0.903 0.624 0.277 24 1 ' '
35 0.066 0.649 0.493 15 0 ' '
36 0.333 0.667 0.667 10 0 ' '
37 0.600 0.685 0.841 15 0 ' '
38 0.763 0.710 0.056 24 1 ' '
39 0.624 0.720 0.723 24 1 ' '
40 0.751 0.733 0.174 16 0 ' '
41 0.018 0.751 0.826 16 0 ' '
42 0.054 0.763 0.944 24 1 ' '
43 0.280 0.903 0.723 24 1 ' '
44 0.315 0.916 0.841 15 0 ' '
45 0.582 0.934 0.493 15 0 ' '
46 0.710 0.946 0.944 24 1 ' '
47 0.570 0.957 0.610 24 1 ' '
48 0.733 0.982 0.826 16 0 ' '
